data_4318434
loop_
_publ_author_name
'Daniel N. T. Hay'
'Dale C. Swenson'
'Louis Messerle'

_publ_section_title
;
 Gallium and Gallium Dichloride, New Solid-State Reductants in Preparative
 Transition Metal Chemistry. New, Lower Temperature Syntheses and
 Convenient Isolation of Hexatantalum Tetradecachloride Octahydrate,
 Ta6(\m-Cl)12Cl2(OH2)4.4H2O, and Synthesis and Solid-State Structure of a
 Tetraalkylammonium Derivative, [N(CH2Ph)Bu3]4[Ta6(\m-Cl)12Cl6], of the
 Reduced [Ta6(\m-Cl)12]2+ Cluster Core1
;
_journal_name_full 'Inorganic Chemistry'
_journal_page_first 4700
_journal_page_last 4707
_journal_paper_doi 10.1021/ic0201452
_journal_volume 41
_journal_year 2002
_chemical_formula_moiety '(Ta6 Cl18)^-4^ 4(C19 H34)^+1^ 3(C2 H4 Cl2) 0.5(C1 H2 Cl2) 0.5(C7 H8)'
_chemical_formula_sum 'C86 H153 Cl25 N4 Ta6'
_chemical_formula_weight 3215.07
_chemical_name_systematic
;
  ?
;
_space_group_IT_number 14
_symmetry_cell_setting monoclinic
_symmetry_space_group_name_Hall '-P 2ybc'
_symmetry_space_group_name_H-M 'P 1 21/c 1'
_atom_sites_solution_hydrogens geom
_atom_sites_solution_primary direct
_atom_sites_solution_secondary difmap
_audit_creation_method SHELXL-97
_cell_angle_alpha 90.00
_cell_angle_beta 106.26(3)
_cell_angle_gamma 90.00
_cell_formula_units_Z 4
_cell_length_a 27.259(6)
_cell_length_b 14.319(3)
_cell_length_c 30.788(6)
_cell_measurement_reflns_used 51037
_cell_measurement_temperature 190(2)
_cell_measurement_theta_max 27.485
_cell_measurement_theta_min 2.910
_cell_volume 11537(5)
_computing_cell_refinement 'HKL Scalepack (Otwinowski & Minor, 1997)'
_computing_data_collection 'Collect (Nonius BV, 1997-2000)'
_computing_data_reduction 'HKL Denzo & Scalepack (Otwinowski & Minor, 1997)'
_computing_molecular_graphics 'SHELXTL v5.1 (Sheldrick, 1997)'
_computing_publication_material 'SHELXTL v5.1 (Sheldrick, 1997)'
_computing_structure_refinement 'SHELXTL v5.1 (Sheldrick, 1997)'
_computing_structure_solution 'SHELXTL v5.1 (Sheldrick, 1997)'
_diffrn_ambient_temperature 190(2)
_diffrn_detector_area_resol_mean 9
_diffrn_measured_fraction_theta_full 0.796
_diffrn_measured_fraction_theta_max 0.796
_diffrn_measurement_device_type KappaCCD
_diffrn_measurement_method CCD
_diffrn_radiation_monochromator graphite
_diffrn_radiation_source 'fine-focus sealed tube'
_diffrn_radiation_type MoK\a
_diffrn_radiation_wavelength 0.71073
_diffrn_reflns_av_R_equivalents 0.0626
_diffrn_reflns_av_sigmaI/netI 0.0460
_diffrn_reflns_limit_h_max 21
_diffrn_reflns_limit_h_min 0
_diffrn_reflns_limit_k_max 18
_diffrn_reflns_limit_k_min -18
_diffrn_reflns_limit_l_max 38
_diffrn_reflns_limit_l_min -40
_diffrn_reflns_number 78473
_diffrn_reflns_theta_full 27.53
_diffrn_reflns_theta_max 27.53
_diffrn_reflns_theta_min 2.93
_exptl_absorpt_coefficient_mu 6.287
_exptl_absorpt_correction_T_max 0.6332
_exptl_absorpt_correction_T_min 0.1876
_exptl_absorpt_correction_type multi-scan
_exptl_absorpt_process_details 'HKL Scalepack (Otwinowski & Minor, 1997)'
_exptl_crystal_colour 'dark green'
_exptl_crystal_density_diffrn 1.851
_exptl_crystal_density_method 'not measured'
_exptl_crystal_description prism
_exptl_crystal_F_000 6240
_exptl_crystal_size_max 0.40
_exptl_crystal_size_mid 0.10
_exptl_crystal_size_min 0.08
_refine_diff_density_max 1.368
_refine_diff_density_min -2.141
_refine_diff_density_rms 0.180
_refine_ls_extinction_method none
_refine_ls_goodness_of_fit_ref 1.026
_refine_ls_hydrogen_treatment riding
_refine_ls_matrix_type full
_refine_ls_number_parameters 1091
_refine_ls_number_reflns 21153
_refine_ls_number_restraints 25
_refine_ls_restrained_S_all 1.027
_refine_ls_R_factor_all 0.0584
_refine_ls_R_factor_gt 0.0377
_refine_ls_shift/su_max 0.040
_refine_ls_shift/su_mean 0.001
_refine_ls_structure_factor_coef Fsqd
_refine_ls_weighting_details 'calc w=1/[\s^2^(Fo^2^)+(0.0415P)^2^+26.9329P] where P=(Fo^2^+2Fc^2^)/3'
_refine_ls_weighting_scheme calc
_refine_ls_wR_factor_gt 0.0834
_refine_ls_wR_factor_ref 0.0913
_reflns_number_gt 16260
_reflns_number_total 21153
_reflns_threshold_expression >2sigma(I)
_cod_data_source_file ic0201452_2.cif
_cod_data_source_block Ta6Cl18-4_solvated
_cod_depositor_comments
;
The following automatic conversions were performed:

'_symmetry_cell_setting' value 'Monoclinic' changed to 'monoclinic'
according to the built-in table from CIF Core dictionary named
'cif_core.dic' version 2.4.1 from 2010-06-29.

Automatic conversion script
Id: cif_fix_values 1646 2011-03-28 12:23:43Z adriana 
;
_cod_original_cell_volume 11536(4)
_cod_database_code 4318434

loop_
_symmetry_equiv_pos_as_xyz
'x, y, z'
'-x, y+1/2, -z+1/2'
'-x, -y, -z'
'x, -y-1/2, z-1/2'

loop_
_atom_site_label
_atom_site_type_symbol
_atom_site_fract_x
_atom_site_fract_y
_atom_site_fract_z
_atom_site_U_iso_or_equiv
_atom_site_adp_type
_atom_site_occupancy
_atom_site_symmetry_multiplicity
_atom_site_calc_flag
_atom_site_refinement_flags
_atom_site_disorder_assembly
_atom_site_disorder_group
Ta1 Ta 0.047758(9) 0.574139(14) 0.471937(7) 0.01982(7) Uani 1 1 d . . .
Ta2 Ta 0.028545(9) 0.377765(14) 0.482039(8) 0.02134(7) Uani 1 1 d . . .
Ta3 Ta -0.055048(9) 0.501279(15) 0.438948(7) 0.02122(7) Uani 1 1 d . . .
Cl1 Cl 0.10685(6) 0.66957(10) 0.43772(5) 0.0314(4) Uani 1 1 d . . .
Cl2 Cl 0.06283(7) 0.22537(10) 0.45750(6) 0.0397(4) Uani 1 1 d . . .
Cl3 Cl -0.12282(6) 0.50310(11) 0.36193(5) 0.0380(4) Uani 1 1 d . . .
Cl12 Cl 0.09070(6) 0.44361(9) 0.44542(5) 0.0304(3) Uani 1 1 d . . .
Cl13 Cl -0.00842(6) 0.58977(9) 0.39447(4) 0.0269(3) Uani 1 1 d . . .
Cl23 Cl -0.03311(6) 0.35490(9) 0.40735(5) 0.0325(4) Uani 1 1 d . . .
Cl1B Cl 0.02122(6) 0.73205(9) 0.48629(5) 0.0268(3) Uani 1 1 d . . .
Cl1C Cl 0.12204(6) 0.58725(10) 0.53911(5) 0.0300(3) Uani 1 1 d . . .
Cl2C Cl 0.09825(6) 0.35141(10) 0.55199(5) 0.0294(3) Uani 1 1 d . . .
Ta4 Ta 0.548465(9) 0.444369(15) 0.466408(8) 0.02396(7) Uani 1 1 d . . .
Ta5 Ta 0.520540(9) 0.631788(15) 0.486162(8) 0.02406(7) Uani 1 1 d . . .
Ta6 Ta 0.558079(9) 0.499915(15) 0.559063(8) 0.02373(7) Uani 1 1 d . . .
Cl4 Cl 0.60974(7) 0.37209(11) 0.42585(6) 0.0401(4) Uani 1 1 d . . .
Cl5 Cl 0.54857(6) 0.79787(10) 0.47207(6) 0.0407(4) Uani 1 1 d . . .
Cl6 Cl 0.63155(6) 0.50168(11) 0.63278(5) 0.0376(4) Uani 1 1 d . . .
Cl45 Cl 0.57907(6) 0.59068(10) 0.44137(5) 0.0325(4) Uani 1 1 d . . .
Cl46 Cl 0.62640(6) 0.43517(10) 0.53013(5) 0.0326(4) Uani 1 1 d . . .
Cl56 Cl 0.59384(6) 0.65552(10) 0.55349(5) 0.0326(4) Uani 1 1 d . . .
Cl5C Cl 0.45526(6) 0.65699(10) 0.41329(5) 0.0320(4) Uani 1 1 d . . .
Cl5A Cl 0.46559(6) 0.72226(9) 0.52178(5) 0.0311(3) Uani 1 1 d . . .
Cl6A Cl 0.51127(6) 0.56461(10) 0.60989(5) 0.0314(3) Uani 1 1 d . . .
N1 N 0.5040(2) 0.5437(3) 0.10816(17) 0.0341(13) Uani 1 1 d . . .
C1 C 0.5218(3) 0.5419(4) 0.0652(2) 0.0372(16) Uani 1 1 d . A .
H1A H 0.4967 0.5059 0.0417 0.045 Uiso 1 1 calc R . .
H1B H 0.5219 0.6067 0.0540 0.045 Uiso 1 1 calc R . .
C2 C 0.5738(3) 0.5003(4) 0.0711(2) 0.0389(17) Uani 1 1 d . . .
C3 C 0.5795(3) 0.4059(5) 0.0647(2) 0.0445(18) Uani 1 1 d . A .
H3 H 0.5501 0.3669 0.0567 0.053 Uiso 1 1 calc R . .
C4 C 0.6275(3) 0.3671(5) 0.0698(3) 0.054(2) Uani 1 1 d . . .
H4 H 0.6309 0.3020 0.0655 0.064 Uiso 1 1 calc R A .
C5 C 0.6702(3) 0.4233(5) 0.0811(3) 0.058(2) Uani 1 1 d . A .
H5 H 0.7032 0.3970 0.0853 0.070 Uiso 1 1 calc R . .
C6 C 0.6648(3) 0.5187(5) 0.0862(3) 0.058(2) Uani 1 1 d . . .
H6 H 0.6941 0.5578 0.0937 0.069 Uiso 1 1 calc R A .
C7 C 0.6169(3) 0.5569(5) 0.0806(3) 0.0479(19) Uani 1 1 d . A .
H7 H 0.6134 0.6225 0.0832 0.057 Uiso 1 1 calc R . .
C8 C 0.5410(3) 0.5967(4) 0.1461(2) 0.041(2) Uani 0.629(10) 1 d PD A 1
H8A H 0.5752 0.5678 0.1519 0.049 Uiso 0.629(10) 1 calc PR A 1
H8B H 0.5299 0.5900 0.1739 0.049 Uiso 0.629(10) 1 calc PR A 1
C9 C 0.5454(12) 0.7007(8) 0.1365(10) 0.053(2) Uani 0.629(10) 1 d PD A 1
H9A H 0.5112 0.7303 0.1286 0.063 Uiso 0.629(10) 1 calc PR A 1
H9B H 0.5602 0.7091 0.1108 0.063 Uiso 0.629(10) 1 calc PR A 1
C10 C 0.5809(4) 0.7466(7) 0.1803(4) 0.056(4) Uiso 0.629(10) 1 d PD A 1
H10A H 0.5807 0.8153 0.1767 0.067 Uiso 0.629(10) 1 calc PR A 1
H10B H 0.5682 0.7315 0.2066 0.067 Uiso 0.629(10) 1 calc PR A 1
C11 C 0.6340(5) 0.7103(11) 0.1880(5) 0.094(6) Uiso 0.629(10) 1 d PD A 1
H11A H 0.6564 0.7393 0.2153 0.141 Uiso 0.629(10) 1 calc PR A 1
H11B H 0.6464 0.7255 0.1619 0.141 Uiso 0.629(10) 1 calc PR A 1
H11C H 0.6341 0.6424 0.1920 0.141 Uiso 0.629(10) 1 calc PR A 1
C8' C 0.5410(3) 0.5967(4) 0.1461(2) 0.041(2) Uani 0.37 1 d PD A 2
H8C H 0.5750 0.5670 0.1515 0.049 Uiso 0.371(10) 1 calc PR A 2
H8D H 0.5300 0.5880 0.1738 0.049 Uiso 0.371(10) 1 calc PR A 2
C9' C 0.5476(19) 0.7012(13) 0.1399(17) 0.053(2) Uani 0.37 1 d PD A 2
H9'1 H 0.5212 0.7360 0.1498 0.063 Uiso 0.371(10) 1 calc PR A 2
H9'2 H 0.5428 0.7150 0.1075 0.063 Uiso 0.371(10) 1 calc PR A 2
C10' C 0.6016(7) 0.7336(11) 0.1679(5) 0.047(5) Uiso 0.371(10) 1 d PD A 2
H10C H 0.6278 0.6923 0.1613 0.056 Uiso 0.371(10) 1 calc PR A 2
H10D H 0.6079 0.7980 0.1590 0.056 Uiso 0.371(10) 1 calc PR A 2
C11' C 0.6062(9) 0.7310(19) 0.2172(7) 0.091(9) Uiso 0.371(10) 1 d PD A 2
H11D H 0.6403 0.7525 0.2342 0.137 Uiso 0.371(10) 1 calc PR A 2
H11E H 0.6011 0.6669 0.2262 0.137 Uiso 0.371(10) 1 calc PR A 2
H11F H 0.5803 0.7718 0.2237 0.137 Uiso 0.371(10) 1 calc PR A 2
C12 C 0.4517(3) 0.5903(4) 0.0961(2) 0.0412(17) Uani 1 1 d . A .
H12A H 0.4416 0.5996 0.1243 0.049 Uiso 1 1 calc R . .
H12B H 0.4547 0.6528 0.0834 0.049 Uiso 1 1 calc R . .
C13 C 0.4098(3) 0.5374(5) 0.0630(3) 0.055(2) Uani 1 1 d . . .
H13A H 0.4133 0.4700 0.0704 0.066 Uiso 1 1 calc R A .
H13B H 0.4134 0.5456 0.0322 0.066 Uiso 1 1 calc R . .
C14 C 0.3567(3) 0.5706(6) 0.0640(3) 0.067(2) Uani 1 1 d . A .
H14A H 0.3547 0.5693 0.0956 0.081 Uiso 1 1 calc R . .
H14B H 0.3520 0.6362 0.0534 0.081 Uiso 1 1 calc R . .
C15 C 0.3145(3) 0.5130(6) 0.0354(3) 0.074(3) Uani 1 1 d . . .
H15A H 0.2817 0.5372 0.0376 0.111 Uiso 1 1 calc R A .
H15B H 0.3186 0.4481 0.0459 0.111 Uiso 1 1 calc R . .
H15C H 0.3155 0.5157 0.0038 0.111 Uiso 1 1 calc R . .
C16 C 0.5015(3) 0.4441(4) 0.1246(2) 0.041(2) Uani 0.561(11) 1 d PD A 1
H16A H 0.5363 0.4171 0.1321 0.049 Uiso 0.561(11) 1 calc PR A 1
H16B H 0.4797 0.4070 0.0994 0.049 Uiso 0.561(11) 1 calc PR A 1
C17 C 0.4811(6) 0.4336(8) 0.1656(4) 0.046(3) Uiso 0.561(11) 1 d PD A 1
H17A H 0.5048 0.4646 0.1920 0.055 Uiso 0.561(11) 1 calc PR A 1
H17B H 0.4476 0.4652 0.1595 0.055 Uiso 0.561(11) 1 calc PR A 1
C18 C 0.4752(7) 0.3332(8) 0.1769(5) 0.061(4) Uiso 0.561(11) 1 d PD A 1
H18A H 0.4683 0.2955 0.1489 0.073 Uiso 0.561(11) 1 calc PR A 1
H18B H 0.5075 0.3108 0.1979 0.073 Uiso 0.561(11) 1 calc PR A 1
C19 C 0.4367(12) 0.321(2) 0.1962(12) 0.27(2) Uiso 0.561(11) 1 d PD A 1
H19A H 0.4404 0.2593 0.2110 0.400 Uiso 0.561(11) 1 calc PR A 1
H19B H 0.4038 0.3234 0.1728 0.400 Uiso 0.561(11) 1 calc PR A 1
H19C H 0.4380 0.3696 0.2186 0.400 Uiso 0.561(11) 1 calc PR A 1
C16' C 0.5015(3) 0.4441(4) 0.1246(2) 0.041(2) Uani 0.44 1 d PD A 2
H16C H 0.4886 0.4035 0.0978 0.049 Uiso 0.439(11) 1 calc PR A 2
H16D H 0.5368 0.4236 0.1401 0.049 Uiso 0.439(11) 1 calc PR A 2
C17' C 0.4686(7) 0.4281(9) 0.1564(5) 0.046(3) Uiso 0.44 1 d PD A 2
H17C H 0.4870 0.4509 0.1870 0.055 Uiso 0.439(11) 1 calc PR A 2
H17D H 0.4366 0.4647 0.1457 0.055 Uiso 0.439(11) 1 calc PR A 2
C18' C 0.4556(7) 0.3267(11) 0.1592(7) 0.063(6) Uiso 0.439(11) 1 d PD A 2
H18C H 0.4821 0.2880 0.1515 0.075 Uiso 0.439(11) 1 calc PR A 2
H18D H 0.4557 0.3117 0.1906 0.075 Uiso 0.439(11) 1 calc PR A 2
C19' C 0.4096(7) 0.3050(14) 0.1310(7) 0.083(7) Uiso 0.439(11) 1 d PD A 2
H19D H 0.4025 0.2387 0.1343 0.125 Uiso 0.439(11) 1 calc PR A 2
H19E H 0.4096 0.3175 0.0998 0.125 Uiso 0.439(11) 1 calc PR A 2
H19F H 0.3832 0.3430 0.1385 0.125 Uiso 0.439(11) 1 calc PR A 2
N2 N 0.2648(2) 0.0558(4) 0.1006(2) 0.0495(16) Uani 1 1 d . C .
C21 C 0.2462(3) 0.0493(6) 0.0484(3) 0.062(2) Uani 1 1 d . . .
H21A H 0.2666 0.0002 0.0389 0.074 Uiso 1 1 calc R . .
H21B H 0.2103 0.0276 0.0400 0.074 Uiso 1 1 calc R . .
C22 C 0.2486(3) 0.1342(6) 0.0219(2) 0.051(2) Uani 1 1 d . . .
C23 C 0.2939(3) 0.1598(6) 0.0122(2) 0.054(2) Uani 1 1 d . . .
H23 H 0.3228 0.1197 0.0206 0.065 Uiso 1 1 calc R . .
C24 C 0.2970(3) 0.2422(6) -0.0094(3) 0.059(2) Uani 1 1 d . . .
H24 H 0.3285 0.2602 -0.0145 0.070 Uiso 1 1 calc R . .
C25 C 0.2547(4) 0.2995(6) -0.0238(3) 0.062(2) Uani 1 1 d . . .
H25 H 0.2573 0.3564 -0.0389 0.075 Uiso 1 1 calc R . .
C26 C 0.2102(4) 0.2748(6) -0.0166(3) 0.061(2) Uani 1 1 d . . .
H26 H 0.1813 0.3143 -0.0271 0.073 Uiso 1 1 calc R . .
C27 C 0.2055(3) 0.1944(7) 0.0054(3) 0.056(2) Uani 1 1 d . . .
H27 H 0.1735 0.1781 0.0098 0.067 Uiso 1 1 calc R . .
C28 C 0.2401(3) 0.1405(5) 0.1164(2) 0.0482(19) Uani 1 1 d . . .
H28A H 0.2044 0.1450 0.0971 0.058 Uiso 1 1 calc R . .
H28B H 0.2386 0.1281 0.1476 0.058 Uiso 1 1 calc R . .
C29 C 0.2650(3) 0.2354(5) 0.1161(2) 0.052(2) Uani 1 1 d . . .
H29A H 0.2708 0.2469 0.0862 0.063 Uiso 1 1 calc R . .
H29B H 0.2985 0.2370 0.1394 0.063 Uiso 1 1 calc R . .
C30 C 0.2300(3) 0.3104(6) 0.1261(3) 0.067(2) Uani 1 1 d . . .
H30A H 0.1967 0.3078 0.1026 0.080 Uiso 1 1 calc R . .
H30B H 0.2238 0.2968 0.1556 0.080 Uiso 1 1 calc R . .
C31 C 0.2515(4) 0.4071(6) 0.1273(3) 0.084(3) Uani 1 1 d . . .
H31A H 0.2275 0.4522 0.1337 0.127 Uiso 1 1 calc R . .
H31B H 0.2571 0.4216 0.0979 0.127 Uiso 1 1 calc R . .
H31C H 0.2841 0.4107 0.1510 0.127 Uiso 1 1 calc R . .
C32 C 0.2450(3) -0.0277(5) 0.1205(3) 0.055(2) Uani 1 1 d . . .
H32A H 0.2568 -0.0224 0.1539 0.066 Uiso 1 1 calc R . .
H32B H 0.2072 -0.0245 0.1116 0.066 Uiso 1 1 calc R . .
C33 C 0.2603(4) -0.1220(6) 0.1075(3) 0.075(3) Uani 1 1 d . . .
H33A H 0.2977 -0.1243 0.1126 0.090 Uiso 1 1 calc R . .
H33B H 0.2437 -0.1335 0.0750 0.090 Uiso 1 1 calc R . .
C34 C 0.2437(4) -0.1972(6) 0.1361(3) 0.082(3) Uani 1 1 d . . .
H34A H 0.2631 -0.1883 0.1683 0.099 Uiso 1 1 calc R . .
H34B H 0.2070 -0.1888 0.1337 0.099 Uiso 1 1 calc R . .
C35 C 0.2521(5) -0.2941(8) 0.1223(4) 0.131(5) Uani 1 1 d . . .
H35A H 0.2409 -0.3386 0.1417 0.196 Uiso 1 1 calc R . .
H35B H 0.2886 -0.3035 0.1254 0.196 Uiso 1 1 calc R . .
H35C H 0.2325 -0.3040 0.0908 0.196 Uiso 1 1 calc R . .
C36 C 0.3224(3) 0.0606(5) 0.1155(3) 0.051(2) Uani 1 1 d . . .
H36A H 0.3332 0.1209 0.1054 0.061 Uiso 1 1 calc R B 1
H36B H 0.3360 0.0101 0.1003 0.061 Uiso 1 1 calc R B 1
C37 C 0.3460(3) 0.0517(7) 0.1667(3) 0.070(3) Uani 0.639(12) 1 d PD C 1
H37A H 0.3377 0.1069 0.1827 0.084 Uiso 0.639(12) 1 calc PR C 1
H37B H 0.3335 -0.0051 0.1784 0.084 Uiso 0.639(12) 1 calc PR C 1
C38 C 0.4032(4) 0.0455(13) 0.1727(5) 0.067(5) Uani 0.639(12) 1 d PD C 1
H38A H 0.4162 0.1050 0.1638 0.081 Uiso 0.639(12) 1 calc PR C 1
H38B H 0.4110 -0.0054 0.1539 0.081 Uiso 0.639(12) 1 calc PR C 1
C39 C 0.4279(5) 0.0256(11) 0.2233(5) 0.081(5) Uiso 0.639(12) 1 d PD C 1
H39A H 0.4651 0.0213 0.2292 0.122 Uiso 0.639(12) 1 calc PR C 1
H39B H 0.4147 -0.0336 0.2315 0.122 Uiso 0.639(12) 1 calc PR C 1
H39C H 0.4195 0.0762 0.2414 0.122 Uiso 0.639(12) 1 calc PR C 1
C37' C 0.3460(3) 0.0517(7) 0.1667(3) 0.070(3) Uani 0.36 1 d PD C 2
H37C H 0.3321 0.1040 0.1806 0.084 Uiso 0.361(12) 1 calc PR C 2
H37D H 0.3318 -0.0062 0.1759 0.084 Uiso 0.361(12) 1 calc PR C 2
C38' C 0.4032(5) 0.0496(18) 0.1898(10) 0.067(5) Uani 0.36 1 d PD C 2
H38C H 0.4106 0.0778 0.2204 0.081 Uiso 0.361(12) 1 calc PR C 2
H38D H 0.4218 0.0852 0.1719 0.081 Uiso 0.361(12) 1 calc PR C 2
C39' C 0.4198(9) -0.0533(18) 0.1934(10) 0.103(11) Uiso 0.361(12) 1 d PD C 2
H39D H 0.4565 -0.0575 0.2086 0.154 Uiso 0.361(12) 1 calc PR C 2
H39E H 0.4127 -0.0801 0.1630 0.154 Uiso 0.361(12) 1 calc PR C 2
H39F H 0.4007 -0.0879 0.2108 0.154 Uiso 0.361(12) 1 calc PR C 2
N3 N 0.0122(2) 0.4423(3) 0.10868(17) 0.0317(12) Uani 1 1 d . . .
C41 C 0.0100(3) 0.4741(4) 0.0610(2) 0.0379(17) Uani 1 1 d . . .
H41A H -0.0032 0.4217 0.0400 0.045 Uiso 1 1 calc R . .
H41B H -0.0150 0.5257 0.0526 0.045 Uiso 1 1 calc R . .
C42 C 0.0596(3) 0.5065(4) 0.0536(2) 0.0341(16) Uani 1 1 d . . .
C43 C 0.0924(3) 0.4440(5) 0.0418(2) 0.0433(18) Uani 1 1 d . . .
H43 H 0.0837 0.3797 0.0382 0.052 Uiso 1 1 calc R . .
C44 C 0.1375(3) 0.4745(5) 0.0354(3) 0.059(2) Uani 1 1 d . . .
H44 H 0.1603 0.4310 0.0282 0.071 Uiso 1 1 calc R . .
C45 C 0.1500(3) 0.5679(6) 0.0394(3) 0.056(2) Uani 1 1 d . . .
H45 H 0.1816 0.5884 0.0353 0.068 Uiso 1 1 calc R . .
C46 C 0.1167(3) 0.6316(5) 0.0492(2) 0.0476(19) Uani 1 1 d . . .
H46 H 0.1248 0.6963 0.0512 0.057 Uiso 1 1 calc R . .
C47 C 0.0716(3) 0.6007(4) 0.0561(2) 0.0381(17) Uani 1 1 d . . .
H47 H 0.0485 0.6446 0.0627 0.046 Uiso 1 1 calc R . .
C48 C 0.0237(3) 0.5233(4) 0.1419(2) 0.0385(16) Uani 1 1 d . . .
H48A H 0.0100 0.5075 0.1675 0.046 Uiso 1 1 calc R . .
H48B H 0.0047 0.5786 0.1266 0.046 Uiso 1 1 calc R . .
C49 C 0.0794(3) 0.5509(4) 0.1611(2) 0.0431(17) Uani 1 1 d . . .
H49A H 0.0965 0.5071 0.1855 0.052 Uiso 1 1 calc R . .
H49B H 0.0970 0.5474 0.1370 0.052 Uiso 1 1 calc R . .
C50 C 0.0828(3) 0.6497(5) 0.1796(3) 0.062(2) Uani 1 1 d . . .
H50A H 0.0635 0.6921 0.1554 0.074 Uiso 1 1 calc R . .
H50B H 0.0662 0.6517 0.2044 0.074 Uiso 1 1 calc R . .
C51 C 0.1371(3) 0.6852(6) 0.1974(3) 0.082(3) Uani 1 1 d . . .
H51A H 0.1367 0.7490 0.2087 0.123 Uiso 1 1 calc R . .
H51B H 0.1536 0.6848 0.1729 0.123 Uiso 1 1 calc R . .
H51C H 0.1562 0.6446 0.2219 0.123 Uiso 1 1 calc R . .
C52 C -0.0395(3) 0.4013(4) 0.1076(2) 0.0387(17) Uani 1 1 d . . .
H52A H -0.0381 0.3802 0.1385 0.046 Uiso 1 1 calc R . .
H52B H -0.0452 0.3454 0.0879 0.046 Uiso 1 1 calc R . .
C53 C -0.0852(3) 0.4660(5) 0.0911(2) 0.0446(18) Uani 1 1 d . . .
H53A H -0.0795 0.5239 0.1093 0.054 Uiso 1 1 calc R . .
H53B H -0.0893 0.4832 0.0591 0.054 Uiso 1 1 calc R . .
C54 C -0.1326(3) 0.4186(5) 0.0950(3) 0.052(2) Uani 1 1 d . . .
H54A H -0.1292 0.4063 0.1274 0.062 Uiso 1 1 calc R . .
H54B H -0.1360 0.3577 0.0793 0.062 Uiso 1 1 calc R . .
C55 C -0.1809(3) 0.4756(5) 0.0752(3) 0.055(2) Uani 1 1 d . . .
H55A H -0.2106 0.4412 0.0789 0.083 Uiso 1 1 calc R . .
H55B H -0.1850 0.4867 0.0430 0.083 Uiso 1 1 calc R . .
H55C H -0.1782 0.5356 0.0910 0.083 Uiso 1 1 calc R . .
C56 C 0.0521(3) 0.3644(4) 0.1220(2) 0.0356(16) Uani 1 1 d . . .
H56A H 0.0437 0.3159 0.0981 0.043 Uiso 1 1 calc R . .
H56B H 0.0858 0.3907 0.1226 0.043 Uiso 1 1 calc R . .
C57 C 0.0567(3) 0.3178(4) 0.1668(2) 0.0411(17) Uani 1 1 d . . .
H57A H 0.0265 0.2779 0.1648 0.049 Uiso 1 1 calc R . .
H57B H 0.0588 0.3654 0.1906 0.049 Uiso 1 1 calc R . .
C58 C 0.1051(3) 0.2586(5) 0.1784(2) 0.0451(18) Uani 1 1 d . . .
H58A H 0.1018 0.2104 0.1547 0.054 Uiso 1 1 calc R . .
H58B H 0.1344 0.2990 0.1780 0.054 Uiso 1 1 calc R . .
C59 C 0.1163(3) 0.2109(6) 0.2239(3) 0.076(3) Uani 1 1 d . . .
H59A H 0.1477 0.1740 0.2290 0.114 Uiso 1 1 calc R . .
H59B H 0.0878 0.1697 0.2245 0.114 Uiso 1 1 calc R . .
H59C H 0.1207 0.2581 0.2477 0.114 Uiso 1 1 calc R . .
N4 N 0.21711(19) 0.5165(3) 0.36764(16) 0.0303(12) Uani 1 1 d . . .
C61 C 0.2337(3) 0.4323(4) 0.3993(2) 0.0369(16) Uani 1 1 d . . .
H61A H 0.2715 0.4303 0.4094 0.044 Uiso 1 1 calc R . .
H61B H 0.2217 0.4420 0.4264 0.044 Uiso 1 1 calc R . .
C62 C 0.2143(3) 0.3391(4) 0.3787(2) 0.0385(17) Uani 1 1 d . . .
C63 C 0.2469(3) 0.2823(5) 0.3630(2) 0.052(2) Uani 1 1 d . . .
H63 H 0.2807 0.3022 0.3650 0.062 Uiso 1 1 calc R . .
C64 C 0.2295(4) 0.1961(6) 0.3444(3) 0.065(3) Uani 1 1 d . . .
H64 H 0.2516 0.1567 0.3337 0.078 Uiso 1 1 calc R . .
C65 C 0.1809(4) 0.1676(5) 0.3413(3) 0.071(3) Uani 1 1 d . . .
H65 H 0.1690 0.1092 0.3276 0.085 Uiso 1 1 calc R . .
C66 C 0.1488(3) 0.2224(5) 0.3579(3) 0.061(2) Uani 1 1 d . . .
H66 H 0.1152 0.2016 0.3563 0.073 Uiso 1 1 calc R . .
C67 C 0.1660(3) 0.3081(4) 0.3769(2) 0.0447(19) Uani 1 1 d . . .
H67 H 0.1442 0.3460 0.3888 0.054 Uiso 1 1 calc R . .
C68 C 0.1607(2) 0.5343(4) 0.3584(2) 0.0298(15) Uani 1 1 d . . .
H68A H 0.1519 0.5324 0.3875 0.036 Uiso 1 1 calc R . .
H68B H 0.1418 0.4830 0.3393 0.036 Uiso 1 1 calc R . .
C69 C 0.1427(2) 0.6260(4) 0.3354(2) 0.0332(15) Uani 1 1 d . . .
H69A H 0.1589 0.6365 0.3108 0.040 Uiso 1 1 calc R . .
H69B H 0.1529 0.6776 0.3575 0.040 Uiso 1 1 calc R . .
C70 C 0.0849(2) 0.6258(5) 0.3159(2) 0.0398(17) Uani 1 1 d . . .
H70A H 0.0752 0.5791 0.2912 0.048 Uiso 1 1 calc R . .
H70B H 0.0689 0.6071 0.3398 0.048 Uiso 1 1 calc R . .
C71 C 0.0647(3) 0.7209(5) 0.2975(3) 0.060(2) Uani 1 1 d . . .
H71A H 0.0274 0.7180 0.2853 0.090 Uiso 1 1 calc R . .
H71B H 0.0799 0.7391 0.2735 0.090 Uiso 1 1 calc R . .
H71C H 0.0737 0.7671 0.3220 0.090 Uiso 1 1 calc R . .
C72 C 0.2481(2) 0.5993(4) 0.3923(2) 0.0343(15) Uani 1 1 d . . .
H72A H 0.2847 0.5864 0.3962 0.041 Uiso 1 1 calc R . .
H72B H 0.2389 0.6552 0.3728 0.041 Uiso 1 1 calc R . .
C73 C 0.2410(2) 0.6224(4) 0.4383(2) 0.0351(15) Uani 1 1 d . . .
H73A H 0.2048 0.6136 0.4375 0.042 Uiso 1 1 calc R . .
H73B H 0.2621 0.5798 0.4614 0.042 Uiso 1 1 calc R . .
C74 C 0.2567(3) 0.7223(5) 0.4505(2) 0.0458(18) Uani 1 1 d . . .
H74A H 0.2345 0.7647 0.4279 0.055 Uiso 1 1 calc R . .
H74B H 0.2924 0.7316 0.4495 0.055 Uiso 1 1 calc R . .
C75 C 0.2527(3) 0.7473(6) 0.4975(2) 0.063(2) Uani 1 1 d . . .
H75A H 0.2633 0.8123 0.5043 0.094 Uiso 1 1 calc R . .
H75B H 0.2750 0.7061 0.5199 0.094 Uiso 1 1 calc R . .
H75C H 0.2173 0.7396 0.4984 0.094 Uiso 1 1 calc R . .
C76 C 0.2326(3) 0.5042(4) 0.3243(2) 0.0356(15) Uani 1 1 d . . .
H76A H 0.2655 0.4699 0.3319 0.043 Uiso 1 1 calc R . .
H76B H 0.2392 0.5670 0.3137 0.043 Uiso 1 1 calc R . .
C77 C 0.1953(2) 0.4535(4) 0.2846(2) 0.0377(16) Uani 1 1 d . . .
H77A H 0.1866 0.3914 0.2945 0.045 Uiso 1 1 calc R . .
H77B H 0.1633 0.4900 0.2739 0.045 Uiso 1 1 calc R . .
C78 C 0.2203(3) 0.4423(5) 0.2465(2) 0.053(2) Uani 1 1 d . . .
H78A H 0.1936 0.4267 0.2183 0.063 Uiso 1 1 calc R . .
H78B H 0.2357 0.5026 0.2417 0.063 Uiso 1 1 calc R . .
C79 C 0.2611(3) 0.3674(7) 0.2556(3) 0.077(3) Uani 1 1 d . . .
H79A H 0.2757 0.3636 0.2299 0.116 Uiso 1 1 calc R . .
H79B H 0.2460 0.3071 0.2597 0.116 Uiso 1 1 calc R . .
H79C H 0.2882 0.3831 0.2831 0.116 Uiso 1 1 calc R . .
C97 C 0.3319(4) 0.7257(7) 0.3167(4) 0.115(4) Uani 1 1 d . . .
H95A H 0.3172 0.7579 0.3387 0.139 Uiso 1 1 calc R . .
H95B H 0.3438 0.6636 0.3294 0.139 Uiso 1 1 calc R . .
C98 C 0.3739(4) 0.7762(7) 0.3132(4) 0.094(3) Uani 1 1 d . . .
H96A H 0.3892 0.7433 0.2919 0.113 Uiso 1 1 calc R . .
H96B H 0.3997 0.7765 0.3431 0.113 Uiso 1 1 calc R . .
Cl97 Cl 0.28200(11) 0.70871(17) 0.26573(10) 0.0994(9) Uani 1 1 d . . .
Cl98 Cl 0.36184(10) 0.89132(18) 0.29510(9) 0.0935(8) Uani 1 1 d . . .
C82 C 0.3776(4) 0.6287(8) 0.1962(4) 0.067(5) Uiso 0.50 1 d PG D 1
H82 H 0.3455 0.5998 0.1831 0.080 Uiso 0.50 1 calc PR D 1
C83 C 0.3918(5) 0.7071(9) 0.1761(4) 0.092(6) Uiso 0.50 1 d PG D 1
H83 H 0.3694 0.7318 0.1491 0.110 Uiso 0.50 1 calc PR D 1
C84 C 0.4387(6) 0.7495(9) 0.1953(5) 0.104(7) Uiso 0.50 1 d PG D 1
H84 H 0.4485 0.8031 0.1816 0.125 Uiso 0.50 1 calc PR D 1
C85 C 0.4715(5) 0.7134(11) 0.2348(6) 0.188(14) Uiso 0.50 1 d PG D 1
H85 H 0.5036 0.7423 0.2480 0.225 Uiso 0.50 1 calc PR D 1
C86 C 0.4573(5) 0.6349(12) 0.2550(5) 0.094(7) Uiso 0.50 1 d PG D 1
H86 H 0.4796 0.6102 0.2819 0.113 Uiso 0.50 1 calc PR D 1
C81 C 0.4103(6) 0.5926(9) 0.2357(5) 0.189(15) Uiso 0.50 1 d PG D 1
C87 C 0.3950(9) 0.5079(12) 0.2575(7) 0.208 Uiso 0.50 1 d PG D 1
H87A H 0.3611 0.4871 0.2397 0.284 Uiso 0.50 1 calc PR D 1
H87B H 0.3940 0.5236 0.2882 0.284 Uiso 0.50 1 calc PR D 1
H87C H 0.4198 0.4578 0.2588 0.284 Uiso 0.50 1 calc PR D 1
C88 C 0.4291(8) 0.5583(13) 0.2680(6) 0.100(7) Uiso 0.50 1 d PD E 2
H88A H 0.4187 0.5805 0.2946 0.120 Uiso 0.50 1 calc PR E 2
H88B H 0.4601 0.5191 0.2783 0.120 Uiso 0.50 1 calc PR E 2
Cl88 Cl 0.4383(5) 0.6546(9) 0.2325(5) 0.232(5) Uiso 0.50 1 d PD E 2
Cl87 Cl 0.3768(8) 0.4965(15) 0.2270(7) 0.404(13) Uiso 0.50 1 d PD E 2
C91 C 0.2287(5) -0.0630(9) 0.2983(5) 0.062(4) Uiso 0.625(6) 1 d PD F 1
H91A H 0.2260 -0.0103 0.3184 0.074 Uiso 0.625(6) 1 calc PR F 1
H91B H 0.2651 -0.0819 0.3061 0.074 Uiso 0.625(6) 1 calc PR F 1
C92 C 0.2139(7) -0.0326(12) 0.2540(7) 0.104(7) Uiso 0.625(6) 1 d PD F 1
H92A H 0.1777 -0.0126 0.2467 0.124 Uiso 0.625(6) 1 calc PR F 1
H92B H 0.2156 -0.0861 0.2342 0.124 Uiso 0.625(6) 1 calc PR F 1
Cl91 Cl 0.19268(17) -0.1567(3) 0.30911(15) 0.0862(15) Uani 0.625(6) 1 d PD F 1
Cl92 Cl 0.2511(8) 0.0626(11) 0.2407(4) 0.070(2) Uani 0.625(6) 1 d PD F 1
C89 C 0.1910(7) -0.072(2) 0.2644(6) 0.113(11) Uiso 0.375(6) 1 d PD F 2
H89A H 0.1732 -0.1309 0.2525 0.135 Uiso 0.375(6) 1 calc PR F 2
H89B H 0.1650 -0.0220 0.2595 0.135 Uiso 0.375(6) 1 calc PR F 2
C90 C 0.2250(9) -0.0511(13) 0.2401(5) 0.055(6) Uiso 0.375(6) 1 d PD F 2
H90A H 0.2064 -0.0532 0.2075 0.066 Uiso 0.375(6) 1 calc PR F 2
H90B H 0.2513 -0.1008 0.2458 0.066 Uiso 0.375(6) 1 calc PR F 2
Cl89 Cl 0.2192(4) -0.0845(7) 0.3223(3) 0.115(4) Uani 0.375(6) 1 d PD F 2
Cl90 Cl 0.2573(14) 0.060(2) 0.2519(7) 0.070(2) Uani 0.38 1 d PD F 2
C93 C 0.0624(14) -0.064(3) 0.2278(16) 0.105(5) Uiso 0.216(5) 1 d PD G 1
H93A H 0.0881 -0.0371 0.2141 0.126 Uiso 0.216(5) 1 calc PR G 1
H93B H 0.0781 -0.1186 0.2460 0.126 Uiso 0.216(5) 1 calc PR G 1
C94 C 0.021(2) -0.094(6) 0.1936(17) 0.107(5) Uani 0.216(5) 1 d PD G 1
H94A H 0.0322 -0.1474 0.1783 0.129 Uiso 0.216(5) 1 calc PR G 1
H94B H 0.0109 -0.0430 0.1711 0.129 Uiso 0.216(5) 1 calc PR G 1
Cl93 Cl 0.0487(9) 0.0208(15) 0.2648(7) 0.1096(16) Uani 0.216(5) 1 d PD G 1
Cl94 Cl -0.0332(12) -0.128(2) 0.2113(8) 0.0762(13) Uani 0.216(5) 1 d PD G 1
C95 C 0.0364(6) -0.0127(10) 0.2157(5) 0.105(5) Uiso 0.78 1 d PD G 2
H95A H 0.0152 0.0445 0.2086 0.126 Uiso 0.784(5) 1 calc PR G 2
H95B H 0.0637 -0.0069 0.2005 0.126 Uiso 0.784(5) 1 calc PR G 2
C96 C 0.0061(6) -0.0869(15) 0.1966(5) 0.107(5) Uani 0.78 1 d PD G 2
H96A H 0.0289 -0.1408 0.1966 0.129 Uiso 0.784(5) 1 calc PR G 2
H96B H -0.0104 -0.0710 0.1645 0.129 Uiso 0.784(5) 1 calc PR G 2
Cl95 Cl 0.0655(2) -0.0139(4) 0.27447(16) 0.1096(16) Uani 0.78 1 d PD G 2
Cl96 Cl -0.0429(3) -0.1251(5) 0.22095(19) 0.0762(13) Uani 0.78 1 d PD G 2

loop_
_atom_site_aniso_label
_atom_site_aniso_U_11
_atom_site_aniso_U_22
_atom_site_aniso_U_33
_atom_site_aniso_U_23
_atom_site_aniso_U_13
_atom_site_aniso_U_12
Ta1 0.01874(17) 0.02006(11) 0.02212(12) 0.00225(9) 0.00810(10) 0.00034(9)
Ta2 0.02340(17) 0.01861(11) 0.02449(13) 0.00077(9) 0.01080(10) 0.00194(9)
Ta3 0.01981(17) 0.02332(11) 0.02041(12) 0.00193(9) 0.00541(10) -0.00126(9)
Cl1 0.0290(10) 0.0311(7) 0.0383(9) 0.0073(6) 0.0165(7) -0.0027(6)
Cl2 0.0502(12) 0.0256(7) 0.0519(10) 0.0003(7) 0.0285(9) 0.0093(7)
Cl3 0.0287(11) 0.0534(9) 0.0267(8) 0.0072(7) -0.0006(7) -0.0071(7)
Cl12 0.0329(10) 0.0267(7) 0.0396(9) 0.0043(6) 0.0235(7) 0.0068(6)
Cl13 0.0278(10) 0.0312(7) 0.0222(7) 0.0048(5) 0.0079(6) -0.0020(6)
Cl23 0.0441(11) 0.0287(7) 0.0246(8) -0.0058(6) 0.0094(7) -0.0040(6)
Cl1B 0.0324(10) 0.0198(6) 0.0313(8) 0.0012(5) 0.0140(7) -0.0024(6)
Cl1C 0.0228(10) 0.0351(7) 0.0308(8) 0.0064(6) 0.0055(6) -0.0066(6)
Cl2C 0.0238(10) 0.0314(7) 0.0337(8) 0.0081(6) 0.0093(7) 0.0085(6)
Ta4 0.01944(17) 0.02335(11) 0.02948(14) 0.00064(9) 0.00751(11) 0.00218(9)
Ta5 0.02052(17) 0.02037(11) 0.03100(14) 0.00215(9) 0.00673(11) 0.00021(9)
Ta6 0.01888(17) 0.02350(12) 0.02749(13) 0.00107(9) 0.00432(10) 0.00155(9)
Cl4 0.0366(11) 0.0436(9) 0.0461(10) -0.0002(7) 0.0217(8) 0.0102(7)
Cl5 0.0381(11) 0.0262(7) 0.0574(11) 0.0081(7) 0.0127(8) -0.0039(7)
Cl6 0.0282(11) 0.0452(9) 0.0333(9) 0.0002(7) -0.0013(7) 0.0040(7)
Cl45 0.0275(10) 0.0318(7) 0.0423(9) 0.0049(6) 0.0168(7) -0.0007(6)
Cl46 0.0197(10) 0.0386(8) 0.0380(9) -0.0001(6) 0.0056(7) 0.0059(6)
Cl56 0.0256(10) 0.0299(7) 0.0392(9) -0.0011(6) 0.0040(7) -0.0050(6)
Cl5C 0.0300(10) 0.0291(7) 0.0339(8) 0.0077(6) 0.0044(7) 0.0031(6)
Cl5A 0.0307(10) 0.0223(7) 0.0411(9) -0.0013(6) 0.0110(7) 0.0049(6)
Cl6A 0.0293(10) 0.0352(8) 0.0292(8) -0.0024(6) 0.0074(7) 0.0035(6)
N1 0.042(4) 0.026(3) 0.036(3) 0.001(2) 0.014(3) 0.003(2)
C1 0.035(5) 0.042(4) 0.037(4) 0.002(3) 0.013(3) 0.001(3)
C2 0.039(5) 0.035(3) 0.046(4) -0.001(3) 0.016(3) -0.005(3)
C3 0.037(5) 0.043(4) 0.057(5) -0.016(3) 0.020(4) -0.005(3)
C4 0.042(6) 0.043(4) 0.085(6) -0.010(4) 0.034(4) 0.000(4)
C5 0.039(6) 0.061(5) 0.079(6) -0.011(4) 0.025(4) -0.002(4)
C6 0.041(6) 0.057(5) 0.077(6) -0.014(4) 0.022(4) -0.020(4)
C7 0.047(6) 0.036(4) 0.069(5) -0.002(3) 0.030(4) -0.004(4)
C8 0.054(5) 0.031(3) 0.037(4) 0.003(3) 0.014(3) 0.001(3)
C9 0.072(6) 0.031(4) 0.046(6) 0.004(3) 0.001(4) -0.003(3)
C8' 0.054(5) 0.031(3) 0.037(4) 0.003(3) 0.014(3) 0.001(3)
C9' 0.072(6) 0.031(4) 0.046(6) 0.004(3) 0.001(4) -0.003(3)
C12 0.043(5) 0.036(3) 0.050(4) 0.006(3) 0.021(4) 0.011(3)
C13 0.050(6) 0.061(5) 0.052(5) -0.003(4) 0.012(4) 0.007(4)
C14 0.052(6) 0.065(5) 0.086(7) 0.003(5) 0.021(5) 0.017(4)
C15 0.051(6) 0.074(6) 0.093(7) 0.007(5) 0.014(5) -0.004(5)
C16 0.047(5) 0.028(3) 0.051(4) 0.002(3) 0.020(4) -0.001(3)
C16' 0.047(5) 0.028(3) 0.051(4) 0.002(3) 0.020(4) -0.001(3)
N2 0.036(5) 0.069(4) 0.050(4) -0.020(3) 0.022(3) -0.014(3)
C21 0.049(6) 0.091(6) 0.049(5) -0.031(4) 0.021(4) -0.020(4)
C22 0.049(6) 0.078(6) 0.033(4) -0.025(4) 0.022(4) -0.025(5)
C23 0.033(6) 0.087(6) 0.043(5) -0.021(4) 0.011(4) 0.001(4)
C24 0.031(6) 0.089(6) 0.059(5) -0.017(5) 0.017(4) -0.008(5)
C25 0.054(7) 0.080(6) 0.056(5) -0.012(4) 0.021(5) -0.004(5)
C26 0.049(7) 0.078(6) 0.055(5) -0.008(5) 0.014(4) 0.009(5)
C27 0.018(5) 0.103(7) 0.049(5) -0.035(5) 0.013(4) -0.010(5)
C28 0.031(5) 0.072(5) 0.043(4) -0.019(4) 0.012(3) -0.004(4)
C29 0.041(5) 0.072(5) 0.044(4) -0.016(4) 0.013(4) -0.003(4)
C30 0.070(6) 0.086(6) 0.046(5) -0.013(4) 0.019(4) 0.014(5)
C31 0.114(9) 0.070(6) 0.076(7) -0.003(5) 0.037(6) 0.004(6)
C32 0.035(5) 0.074(5) 0.060(5) -0.022(4) 0.018(4) -0.017(4)
C33 0.074(7) 0.073(6) 0.090(7) -0.030(5) 0.044(6) -0.024(5)
C34 0.085(8) 0.078(7) 0.093(8) -0.009(6) 0.038(6) -0.014(5)
C35 0.148(12) 0.094(9) 0.166(13) -0.040(8) 0.068(10) -0.036(8)
C36 0.039(6) 0.055(4) 0.065(5) -0.017(4) 0.026(4) -0.010(4)
C37 0.031(6) 0.092(7) 0.089(7) 0.008(5) 0.020(5) -0.001(4)
C38 0.051(8) 0.101(8) 0.048(13) -0.009(8) 0.012(6) -0.018(5)
C37' 0.031(6) 0.092(7) 0.089(7) 0.008(5) 0.020(5) -0.001(4)
C38' 0.051(8) 0.101(8) 0.048(13) -0.009(8) 0.012(6) -0.018(5)
N3 0.038(4) 0.026(2) 0.031(3) 0.003(2) 0.011(2) 0.001(2)
C41 0.053(5) 0.033(3) 0.023(3) 0.002(3) 0.004(3) -0.001(3)
C42 0.039(5) 0.039(4) 0.025(3) 0.004(3) 0.011(3) 0.000(3)
C43 0.062(6) 0.039(4) 0.034(4) 0.002(3) 0.022(4) 0.006(4)
C44 0.074(7) 0.058(5) 0.058(5) 0.009(4) 0.038(5) 0.020(4)
C45 0.052(6) 0.066(5) 0.057(5) 0.018(4) 0.023(4) 0.008(4)
C46 0.044(5) 0.043(4) 0.057(5) 0.007(3) 0.016(4) -0.004(4)
C47 0.040(5) 0.031(3) 0.043(4) 0.009(3) 0.010(3) 0.010(3)
C48 0.051(5) 0.032(3) 0.032(4) -0.004(3) 0.011(3) 0.001(3)
C49 0.054(5) 0.036(3) 0.036(4) -0.003(3) 0.008(3) -0.005(3)
C50 0.077(7) 0.052(5) 0.050(5) -0.009(4) 0.008(4) -0.012(4)
C51 0.091(8) 0.068(6) 0.079(7) -0.021(5) 0.012(6) -0.033(5)
C52 0.036(5) 0.040(4) 0.042(4) 0.006(3) 0.014(3) -0.005(3)
C53 0.043(5) 0.039(4) 0.048(4) 0.004(3) 0.006(4) 0.000(3)
C54 0.043(5) 0.034(4) 0.084(6) 0.006(4) 0.028(4) 0.003(3)
C55 0.049(6) 0.057(5) 0.063(5) -0.004(4) 0.021(4) 0.002(4)
C56 0.045(5) 0.032(3) 0.032(4) -0.001(3) 0.013(3) 0.006(3)
C57 0.060(5) 0.036(3) 0.030(4) 0.007(3) 0.016(3) 0.006(3)
C58 0.049(5) 0.043(4) 0.041(4) 0.003(3) 0.011(4) -0.004(3)
C59 0.088(7) 0.075(6) 0.061(6) 0.022(5) 0.015(5) 0.021(5)
N4 0.025(4) 0.034(3) 0.032(3) 0.002(2) 0.008(2) 0.004(2)
C61 0.045(5) 0.036(3) 0.026(3) 0.009(3) 0.003(3) 0.012(3)
C62 0.054(5) 0.033(3) 0.028(4) 0.009(3) 0.010(3) 0.012(3)
C63 0.072(6) 0.042(4) 0.043(4) 0.006(3) 0.018(4) 0.024(4)
C64 0.104(8) 0.052(5) 0.045(5) 0.001(4) 0.029(5) 0.035(5)
C65 0.124(9) 0.035(4) 0.048(5) -0.004(4) 0.013(5) 0.004(5)
C66 0.074(6) 0.040(4) 0.061(5) 0.008(4) 0.005(4) -0.006(4)
C67 0.066(6) 0.035(4) 0.033(4) 0.004(3) 0.014(4) 0.007(4)
C68 0.020(4) 0.034(3) 0.033(4) 0.008(3) 0.005(3) 0.004(3)
C69 0.033(5) 0.033(3) 0.035(4) 0.003(3) 0.012(3) 0.000(3)
C70 0.025(5) 0.055(4) 0.040(4) 0.002(3) 0.009(3) 0.004(3)
C71 0.052(6) 0.059(5) 0.059(5) -0.002(4) -0.002(4) 0.023(4)
C72 0.021(4) 0.043(4) 0.038(4) -0.005(3) 0.007(3) -0.006(3)
C73 0.022(4) 0.042(4) 0.042(4) -0.005(3) 0.010(3) 0.000(3)
C74 0.042(5) 0.044(4) 0.052(5) -0.002(3) 0.014(4) -0.002(3)
C75 0.081(7) 0.051(5) 0.058(5) -0.024(4) 0.021(5) -0.005(4)
C76 0.035(4) 0.046(4) 0.027(3) 0.000(3) 0.012(3) 0.004(3)
C77 0.034(5) 0.044(4) 0.035(4) 0.000(3) 0.008(3) 0.004(3)
C78 0.065(6) 0.059(5) 0.034(4) -0.004(3) 0.014(4) -0.002(4)
C79 0.081(7) 0.106(7) 0.050(5) -0.004(5) 0.028(5) 0.033(6)
C97 0.099(9) 0.083(7) 0.147(11) 0.068(7) 0.005(8) -0.008(6)
C98 0.078(8) 0.080(7) 0.109(9) 0.011(6) -0.001(6) 0.016(6)
Cl97 0.108(2) 0.0641(15) 0.114(2) 0.0033(14) 0.0100(17) -0.0204(14)
Cl98 0.0797(19) 0.0877(17) 0.102(2) 0.0249(15) 0.0068(15) -0.0251(14)
Cl91 0.099(3) 0.078(3) 0.099(3) -0.010(2) 0.057(3) -0.026(2)
Cl92 0.102(5) 0.0679(17) 0.041(6) 0.004(4) 0.021(5) 0.004(3)
Cl89 0.182(10) 0.103(7) 0.079(5) 0.008(5) 0.067(6) 0.047(7)
Cl90 0.102(5) 0.0679(17) 0.041(6) 0.004(4) 0.021(5) 0.004(3)
C94 0.195(16) 0.094(9) 0.080(8) 0.007(6) 0.119(10) 0.023(11)
Cl93 0.108(4) 0.131(4) 0.085(3) 0.043(2) 0.018(3) -0.020(3)
Cl94 0.085(4) 0.0903(19) 0.063(3) 0.025(2) 0.0369(18) 0.003(2)
C96 0.195(16) 0.094(9) 0.080(8) 0.007(6) 0.119(10) 0.023(11)
Cl95 0.108(4) 0.131(4) 0.085(3) 0.043(2) 0.018(3) -0.020(3)
Cl96 0.085(4) 0.0903(19) 0.063(3) 0.025(2) 0.0369(18) 0.003(2)

loop_
_atom_type_symbol
_atom_type_description
_atom_type_scat_dispersion_real
_atom_type_scat_dispersion_imag
_atom_type_scat_source
C C 0.0033 0.0016 'International Tables Vol C Tables 4.2.6.8 and 6.1.1.4'
H H 0.0000 0.0000 'International Tables Vol C Tables 4.2.6.8 and 6.1.1.4'
N N 0.0061 0.0033 'International Tables Vol C Tables 4.2.6.8 and 6.1.1.4'
Cl Cl 0.1484 0.1585 'International Tables Vol C Tables 4.2.6.8 and 6.1.1.4'
Ta Ta -0.7052 6.5227 'International Tables Vol C Tables 4.2.6.8 and 6.1.1.4'

loop_
_geom_angle_atom_site_label_1
_geom_angle_atom_site_label_2
_geom_angle_atom_site_label_3
_geom_angle
_geom_angle_site_symmetry_1
_geom_angle_site_symmetry_3
_geom_angle_publ_flag
Cl1B Ta1 Cl13 87.47(5) . . yes
Cl1B Ta1 Cl12 162.05(5) . . yes
Cl13 Ta1 Cl12 88.41(5) . . yes
Cl1B Ta1 Cl1C 89.60(5) . . yes
Cl13 Ta1 Cl1C 161.88(5) . . yes
Cl12 Ta1 Cl1C 88.91(5) . . yes
Cl1B Ta1 Cl1 80.38(5) . . yes
Cl13 Ta1 Cl1 81.06(5) . . yes
Cl12 Ta1 Cl1 81.73(5) . . yes
Cl1C Ta1 Cl1 80.82(5) . . yes
Cl1B Ta1 Ta2 143.68(4) . . ?
Cl13 Ta1 Ta2 96.34(3) . . ?
Cl12 Ta1 Ta2 54.20(4) . . ?
Cl1C Ta1 Ta2 96.59(3) . . ?
Cl1 Ta1 Ta2 135.93(3) . . ?
Cl1B Ta1 Ta3 95.17(4) . . ?
Cl13 Ta1 Ta3 54.08(4) . . ?
Cl12 Ta1 Ta3 96.51(4) . . ?
Cl1C Ta1 Ta3 144.05(4) . . ?
Cl1 Ta1 Ta3 135.12(4) . . ?
Ta2 Ta1 Ta3 60.052(11) . . ?
Cl1B Ta1 Ta3 96.80(3) . 3_566 ?
Cl13 Ta1 Ta3 144.12(4) . 3_566 ?
Cl12 Ta1 Ta3 96.77(4) . 3_566 ?
Cl1C Ta1 Ta3 54.00(4) . 3_566 ?
Cl1 Ta1 Ta3 134.81(4) . 3_566 ?
Ta2 Ta1 Ta3 60.222(10) . 3_566 ?
Ta3 Ta1 Ta3 90.05(3) . 3_566 ?
Cl1B Ta1 Ta2 53.59(3) . 3_566 ?
Cl13 Ta1 Ta2 96.60(4) . 3_566 ?
Cl12 Ta1 Ta2 144.32(3) . 3_566 ?
Cl1C Ta1 Ta2 96.01(4) . 3_566 ?
Cl1 Ta1 Ta2 133.95(4) . 3_566 ?
Ta2 Ta1 Ta2 90.118(12) . 3_566 ?
Ta3 Ta1 Ta2 60.141(16) . 3_566 ?
Ta3 Ta1 Ta2 59.78(2) 3_566 3_566 ?
Cl1B Ta2 Cl23 88.69(5) 3_566 . yes
Cl1B Ta2 Cl2C 86.07(5) 3_566 . yes
Cl23 Ta2 Cl2C 162.17(5) . . yes
Cl1B Ta2 Cl12 162.47(4) 3_566 . yes
Cl23 Ta2 Cl12 90.03(5) . . yes
Cl2C Ta2 Cl12 89.87(5) . . yes
Cl1B Ta2 Cl2 81.93(5) 3_566 . yes
Cl23 Ta2 Cl2 79.73(5) . . yes
Cl2C Ta2 Cl2 82.66(5) . . yes
Cl12 Ta2 Cl2 80.64(5) . . yes
Cl1B Ta2 Ta1 143.47(3) 3_566 . ?
Cl23 Ta2 Ta1 97.22(3) . . ?
Cl2C Ta2 Ta1 97.12(3) . . ?
Cl12 Ta2 Ta1 53.98(3) . . ?
Cl2 Ta2 Ta1 134.60(4) . . ?
Cl1B Ta2 Ta3 97.00(4) 3_566 . ?
Cl23 Ta2 Ta3 53.79(4) . . ?
Cl2C Ta2 Ta3 143.83(4) . . ?
Cl12 Ta2 Ta3 96.32(4) . . ?
Cl2 Ta2 Ta3 133.49(4) . . ?
Ta1 Ta2 Ta3 60.004(14) . . ?
Cl1B Ta2 Ta3 94.86(4) 3_566 3_566 ?
Cl23 Ta2 Ta3 143.68(4) . 3_566 ?
Cl2C Ta2 Ta3 53.93(4) . 3_566 ?
Cl12 Ta2 Ta3 96.49(4) . 3_566 ?
Cl2 Ta2 Ta3 136.58(4) . 3_566 ?
Ta1 Ta2 Ta3 60.064(13) . 3_566 ?
Ta3 Ta2 Ta3 89.93(3) . 3_566 ?
Cl1B Ta2 Ta1 53.62(3) 3_566 3_566 ?
Cl23 Ta2 Ta1 95.30(4) . 3_566 ?
Cl2C Ta2 Ta1 95.27(4) . 3_566 ?
Cl12 Ta2 Ta1 143.86(3) . 3_566 ?
Cl2 Ta2 Ta1 135.48(4) . 3_566 ?
Ta1 Ta2 Ta1 89.881(12) . 3_566 ?
Ta3 Ta2 Ta1 60.020(14) . 3_566 ?
Ta3 Ta2 Ta1 59.694(18) 3_566 3_566 ?
Cl23 Ta3 Cl13 89.89(5) . . yes
Cl23 Ta3 Cl1C 87.18(5) . 3_566 yes
Cl13 Ta3 Cl1C 162.33(5) . 3_566 yes
Cl23 Ta3 Cl2C 162.02(5) . 3_566 yes
Cl13 Ta3 Cl2C 87.71(5) . 3_566 yes
Cl1C Ta3 Cl2C 89.71(5) 3_566 3_566 yes
Cl23 Ta3 Cl3 80.48(5) . . yes
Cl13 Ta3 Cl3 80.27(5) . . yes
Cl1C Ta3 Cl3 82.05(5) 3_566 . yes
Cl2C Ta3 Cl3 81.55(5) 3_566 . yes
Cl23 Ta3 Ta1 97.33(4) . . ?
Cl13 Ta3 Ta1 53.86(4) . . ?
Cl1C Ta3 Ta1 143.81(4) 3_566 . ?
Cl2C Ta3 Ta1 95.62(4) 3_566 . ?
Cl3 Ta3 Ta1 134.13(4) . . ?
Cl23 Ta3 Ta2 54.00(4) . . ?
Cl13 Ta3 Ta2 96.11(4) . . ?
Cl1C Ta3 Ta2 96.23(4) 3_566 . ?
Cl2C Ta3 Ta2 143.98(4) 3_566 . ?
Cl3 Ta3 Ta2 134.43(4) . . ?
Ta1 Ta3 Ta2 59.944(19) . . ?
Cl23 Ta3 Ta1 95.57(4) . 3_566 ?
Cl13 Ta3 Ta1 143.81(4) . 3_566 ?
Cl1C Ta3 Ta1 53.86(4) 3_566 3_566 ?
Cl2C Ta3 Ta1 96.86(4) 3_566 3_566 ?
Cl3 Ta3 Ta1 135.91(4) . 3_566 ?
Ta1 Ta3 Ta1 89.95(3) . 3_566 ?
Ta2 Ta3 Ta1 60.20(2) . 3_566 ?
Cl23 Ta3 Ta2 144.03(4) . 3_566 ?
Cl13 Ta3 Ta2 96.47(4) . 3_566 ?
Cl1C Ta3 Ta2 96.11(4) 3_566 3_566 ?
Cl2C Ta3 Ta2 53.94(4) 3_566 3_566 ?
Cl3 Ta3 Ta2 135.49(4) . 3_566 ?
Ta1 Ta3 Ta2 60.17(2) . 3_566 ?
Ta2 Ta3 Ta2 90.07(3) . 3_566 ?
Ta1 Ta3 Ta2 59.714(16) 3_566 3_566 ?
Ta1 Cl12 Ta2 71.82(4) . . yes
Ta1 Cl13 Ta3 72.06(4) . . yes
Ta3 Cl23 Ta2 72.21(4) . . yes
Ta2 Cl1B Ta1 72.79(4) 3_566 . yes
Ta1 Cl1C Ta3 72.14(4) . 3_566 yes
Ta3 Cl2C Ta2 72.13(4) 3_566 . yes
Cl45 Ta4 Cl6A 86.39(5) . 3_666 yes
Cl45 Ta4 Cl46 90.15(5) . . yes
Cl6A Ta4 Cl46 162.31(5) 3_666 . yes
Cl45 Ta4 Cl5A 162.54(5) . 3_666 yes
Cl6A Ta4 Cl5A 90.09(5) 3_666 3_666 yes
Cl46 Ta4 Cl5A 88.03(5) . 3_666 yes
Cl45 Ta4 Cl4 82.35(5) . . yes
Cl6A Ta4 Cl4 82.02(6) 3_666 . yes
Cl46 Ta4 Cl4 80.33(6) . . yes
Cl5A Ta4 Cl4 80.23(5) 3_666 . yes
Cl45 Ta4 Ta5 143.53(4) . 3_666 ?
Cl6A Ta4 Ta5 96.44(4) 3_666 3_666 ?
Cl46 Ta4 Ta5 96.63(4) . 3_666 ?
Cl5A Ta4 Ta5 53.88(4) 3_666 3_666 ?
Cl4 Ta4 Ta5 134.11(4) . 3_666 ?
Cl45 Ta4 Ta6 94.76(4) . 3_666 ?
Cl6A Ta4 Ta6 53.91(4) 3_666 3_666 ?
Cl46 Ta4 Ta6 143.76(4) . 3_666 ?
Cl5A Ta4 Ta6 96.96(4) 3_666 3_666 ?
Cl4 Ta4 Ta6 135.90(4) . 3_666 ?
Ta5 Ta4 Ta6 59.841(17) 3_666 3_666 ?
Cl45 Ta4 Ta5 53.78(4) . . ?
Cl6A Ta4 Ta5 96.10(3) 3_666 . ?
Cl46 Ta4 Ta5 95.80(4) . . ?
Cl5A Ta4 Ta5 143.68(4) 3_666 . ?
Cl4 Ta4 Ta5 136.05(4) . . ?
Ta5 Ta4 Ta5 89.828(15) 3_666 . ?
Ta6 Ta4 Ta5 60.024(12) 3_666 . ?
Cl45 Ta4 Ta6 97.45(4) . . ?
Cl6A Ta4 Ta6 143.81(4) 3_666 . ?
Cl46 Ta4 Ta6 53.86(4) . . ?
Cl5A Ta4 Ta6 95.48(4) 3_666 . ?
Cl4 Ta4 Ta6 134.18(4) . . ?
Ta5 Ta4 Ta6 60.03(2) 3_666 . ?
Ta6 Ta4 Ta6 89.90(3) 3_666 . ?
Ta5 Ta4 Ta6 59.797(12) . . ?
Cl45 Ta5 Cl5A 161.80(5) . . yes
Cl45 Ta5 Cl56 90.24(6) . . yes
Cl5A Ta5 Cl56 90.22(5) . . yes
Cl45 Ta5 Cl5C 86.61(6) . . yes
Cl5A Ta5 Cl5C 87.38(5) . . yes
Cl56 Ta5 Cl5C 162.11(5) . . yes
Cl45 Ta5 Cl5 81.75(5) . . yes
Cl5A Ta5 Cl5 80.50(5) . . yes
Cl56 Ta5 Cl5 78.78(5) . . yes
Cl5C Ta5 Cl5 83.34(5) . . yes
Cl45 Ta5 Ta6 97.76(4) . . ?
Cl5A Ta5 Ta6 97.19(4) . . ?
Cl56 Ta5 Ta6 53.88(4) . . ?
Cl5C Ta5 Ta6 144.01(4) . . ?
Cl5 Ta5 Ta6 132.65(4) . . ?
Cl45 Ta5 Ta4 143.95(4) . 3_666 ?
Cl5A Ta5 Ta4 53.91(4) . 3_666 ?
Cl56 Ta5 Ta4 96.64(4) . 3_666 ?
Cl5C Ta5 Ta4 96.24(4) . 3_666 ?
Cl5 Ta5 Ta4 134.30(4) . 3_666 ?
Ta6 Ta5 Ta4 60.115(17) . 3_666 ?
Cl45 Ta5 Ta4 53.86(3) . . ?
Cl5A Ta5 Ta4 144.06(4) . . ?
Cl56 Ta5 Ta4 96.05(4) . . ?
Cl5C Ta5 Ta4 96.28(3) . . ?
Cl5 Ta5 Ta4 135.44(4) . . ?
Ta6 Ta5 Ta4 60.131(14) . . ?
Ta4 Ta5 Ta4 90.172(15) 3_666 . ?
Cl45 Ta5 Ta6 94.79(4) . 3_666 ?
Cl5A Ta5 Ta6 95.52(4) . 3_666 ?
Cl56 Ta5 Ta6 143.95(4) . 3_666 ?
Cl5C Ta5 Ta6 53.93(4) . 3_666 ?
Cl5 Ta5 Ta6 137.27(4) . 3_666 ?
Ta6 Ta5 Ta6 90.08(3) . 3_666 ?
Ta4 Ta5 Ta6 60.051(15) 3_666 3_666 ?
Ta4 Ta5 Ta6 59.988(15) . 3_666 ?
Cl56 Ta6 Cl46 87.77(5) . . yes
Cl56 Ta6 Cl6A 89.40(5) . . yes
Cl46 Ta6 Cl6A 162.24(5) . . yes
Cl56 Ta6 Cl5C 161.85(5) . 3_666 yes
Cl46 Ta6 Cl5C 88.93(5) . 3_666 yes
Cl6A Ta6 Cl5C 88.32(5) . 3_666 yes
Cl56 Ta6 Cl6 80.02(5) . . yes
Cl46 Ta6 Cl6 80.90(6) . . yes
Cl6A Ta6 Cl6 81.34(5) . . yes
Cl5C Ta6 Cl6 81.84(5) 3_666 . yes
Cl56 Ta6 Ta5 54.18(4) . . ?
Cl46 Ta6 Ta5 95.98(4) . . ?
Cl6A Ta6 Ta5 96.54(4) . . ?
Cl5C Ta6 Ta5 143.96(4) 3_666 . ?
Cl6 Ta6 Ta5 134.20(4) . . ?
Cl56 Ta6 Ta4 96.81(4) . 3_666 ?
Cl46 Ta6 Ta4 143.92(4) . 3_666 ?
Cl6A Ta6 Ta4 53.84(4) . 3_666 ?
Cl5C Ta6 Ta4 96.35(4) 3_666 3_666 ?
Cl6 Ta6 Ta4 135.16(4) . 3_666 ?
Ta5 Ta6 Ta4 60.04(2) . 3_666 ?
Cl56 Ta6 Ta5 144.11(4) . 3_666 ?
Cl46 Ta6 Ta5 96.52(4) . 3_666 ?
Cl6A Ta6 Ta5 96.03(4) . 3_666 ?
Cl5C Ta6 Ta5 54.04(4) 3_666 3_666 ?
Cl6 Ta6 Ta5 135.87(4) . 3_666 ?
Ta5 Ta6 Ta5 89.92(3) . 3_666 ?
Ta4 Ta6 Ta5 59.988(18) 3_666 3_666 ?
Cl56 Ta6 Ta4 96.22(4) . . ?
Cl46 Ta6 Ta4 53.83(4) . . ?
Cl6A Ta6 Ta4 143.93(4) . . ?
Cl5C Ta6 Ta4 96.21(4) 3_666 . ?
Cl6 Ta6 Ta4 134.73(4) . . ?
Ta5 Ta6 Ta4 60.072(16) . . ?
Ta4 Ta6 Ta4 90.10(3) 3_666 . ?
Ta5 Ta6 Ta4 59.92(2) 3_666 . ?
Ta5 Cl45 Ta4 72.36(4) . . yes
Ta4 Cl46 Ta6 72.31(4) . . yes
Ta6 Cl56 Ta5 71.94(4) . . yes
Ta6 Cl5C Ta5 72.03(4) 3_666 . yes
Ta5 Cl5A Ta4 72.21(4) . 3_666 yes
Ta4 Cl6A Ta6 72.26(4) 3_666 . yes
C8 N1 C16 107.2(5) . . ?
C8 N1 C12 110.1(5) . . ?
C16 N1 C12 111.5(5) . . ?
C8 N1 C1 111.7(5) . . ?
C16 N1 C1 109.0(5) . . ?
C12 N1 C1 107.4(5) . . ?
C2 C1 N1 114.8(5) . . ?
C2 C1 H1A 108.6 . . ?
N1 C1 H1A 108.6 . . ?
C2 C1 H1B 108.6 . . ?
N1 C1 H1B 108.6 . . ?
H1A C1 H1B 107.5 . . ?
C3 C2 C7 118.6(7) . . ?
C3 C2 C1 120.7(6) . . ?
C7 C2 C1 120.6(6) . . ?
C2 C3 C4 121.0(7) . . ?
C2 C3 H3 119.5 . . ?
C4 C3 H3 119.5 . . ?
C5 C4 C3 119.8(7) . . ?
C5 C4 H4 120.1 . . ?
C3 C4 H4 120.1 . . ?
C4 C5 C6 119.6(7) . . ?
C4 C5 H5 120.2 . . ?
C6 C5 H5 120.2 . . ?
C7 C6 C5 120.2(7) . . ?
C7 C6 H6 119.9 . . ?
C5 C6 H6 119.9 . . ?
C6 C7 C2 120.6(6) . . ?
C6 C7 H7 119.7 . . ?
C2 C7 H7 119.7 . . ?
N1 C8 C9 114.3(7) . . ?
N1 C8 H8A 108.7 . . ?
C9 C8 H8A 108.7 . . ?
N1 C8 H8B 108.7 . . ?
C9 C8 H8B 108.7 . . ?
H8A C8 H8B 107.6 . . ?
C8 C9 C10 107.8(10) . . ?
C8 C9 H9A 110.1 . . ?
C10 C9 H9A 110.1 . . ?
C8 C9 H9B 110.1 . . ?
C10 C9 H9B 110.1 . . ?
H9A C9 H9B 108.5 . . ?
C11 C10 C9 109(2) . . ?
C11 C10 H10A 109.8 . . ?
C9 C10 H10A 109.8 . . ?
C11 C10 H10B 109.8 . . ?
C9 C10 H10B 109.8 . . ?
H10A C10 H10B 108.3 . . ?
C10 C11 H11A 109.5 . . ?
C10 C11 H11B 109.5 . . ?
H11A C11 H11B 109.5 . . ?
C10 C11 H11C 109.5 . . ?
H11A C11 H11C 109.5 . . ?
H11B C11 H11C 109.5 . . ?
C10' C9' H9'1 109.6 . . ?
C10' C9' H9'2 109.6 . . ?
H9'1 C9' H9'2 108.1 . . ?
C11' C10' C9' 111(2) . . ?
C11' C10' H10C 109.5 . . ?
C9' C10' H10C 109.5 . . ?
C11' C10' H10D 109.5 . . ?
C9' C10' H10D 109.5 . . ?
H10C C10' H10D 108.1 . . ?
C10' C11' H11D 109.5 . . ?
C10' C11' H11E 109.5 . . ?
H11D C11' H11E 109.5 . . ?
C10' C11' H11F 109.5 . . ?
H11D C11' H11F 109.5 . . ?
H11E C11' H11F 109.5 . . ?
C13 C12 N1 115.1(5) . . ?
C13 C12 H12A 108.5 . . ?
N1 C12 H12A 108.5 . . ?
C13 C12 H12B 108.5 . . ?
N1 C12 H12B 108.5 . . ?
H12A C12 H12B 107.5 . . ?
C12 C13 C14 111.9(6) . . ?
C12 C13 H13A 109.2 . . ?
C14 C13 H13A 109.2 . . ?
C12 C13 H13B 109.2 . . ?
C14 C13 H13B 109.2 . . ?
H13A C13 H13B 107.9 . . ?
C15 C14 C13 113.3(7) . . ?
C15 C14 H14A 108.9 . . ?
C13 C14 H14A 108.9 . . ?
C15 C14 H14B 108.9 . . ?
C13 C14 H14B 108.9 . . ?
H14A C14 H14B 107.7 . . ?
C14 C15 H15A 109.5 . . ?
C14 C15 H15B 109.5 . . ?
H15A C15 H15B 109.5 . . ?
C14 C15 H15C 109.5 . . ?
H15A C15 H15C 109.5 . . ?
H15B C15 H15C 109.5 . . ?
N1 C16 C17 115.4(6) . . ?
N1 C16 H16A 108.4 . . ?
C17 C16 H16A 108.4 . . ?
N1 C16 H16B 108.4 . . ?
C17 C16 H16B 108.4 . . ?
H16A C16 H16B 107.5 . . ?
C18 C17 C16 112.0(8) . . ?
C18 C17 H17A 109.2 . . ?
C16 C17 H17A 109.2 . . ?
C18 C17 H17B 109.2 . . ?
C16 C17 H17B 109.2 . . ?
H17A C17 H17B 107.9 . . ?
C19 C18 C17 112.2(14) . . ?
C19 C18 H18A 109.2 . . ?
C17 C18 H18A 109.2 . . ?
C19 C18 H18B 109.2 . . ?
C17 C18 H18B 109.2 . . ?
H18A C18 H18B 107.9 . . ?
C18 C19 H19A 109.5 . . ?
C18 C19 H19B 109.5 . . ?
H19A C19 H19B 109.5 . . ?
C18 C19 H19C 109.5 . . ?
H19A C19 H19C 109.5 . . ?
H19B C19 H19C 109.5 . . ?
C18' C17' H17C 109.2 . . ?
C18' C17' H17D 109.2 . . ?
H17C C17' H17D 107.9 . . ?
C19' C18' C17' 112.3(14) . . ?
C19' C18' H18C 109.1 . . ?
C17' C18' H18C 109.1 . . ?
C19' C18' H18D 109.1 . . ?
C17' C18' H18D 109.1 . . ?
H18C C18' H18D 107.9 . . ?
C18' C19' H19D 109.5 . . ?
C18' C19' H19E 109.5 . . ?
H19D C19' H19E 109.5 . . ?
C18' C19' H19F 109.5 . . ?
H19D C19' H19F 109.5 . . ?
H19E C19' H19F 109.5 . . ?
C36 N2 C32 111.8(6) . . ?
C36 N2 C28 112.3(5) . . ?
C32 N2 C28 105.0(5) . . ?
C36 N2 C21 109.2(5) . . ?
C32 N2 C21 108.9(5) . . ?
C28 N2 C21 109.4(6) . . ?
C22 C21 N2 118.2(6) . . ?
C22 C21 H21A 107.8 . . ?
N2 C21 H21A 107.8 . . ?
C22 C21 H21B 107.8 . . ?
N2 C21 H21B 107.8 . . ?
H21A C21 H21B 107.1 . . ?
C23 C22 C27 116.8(8) . . ?
C23 C22 C21 120.8(8) . . ?
C27 C22 C21 122.4(7) . . ?
C24 C23 C22 120.5(8) . . ?
C24 C23 H23 119.8 . . ?
C22 C23 H23 119.8 . . ?
C23 C24 C25 120.7(8) . . ?
C23 C24 H24 119.7 . . ?
C25 C24 H24 119.7 . . ?
C26 C25 C24 120.1(9) . . ?
C26 C25 H25 119.9 . . ?
C24 C25 H25 119.9 . . ?
C25 C26 C27 121.4(8) . . ?
C25 C26 H26 119.3 . . ?
C27 C26 H26 119.3 . . ?
C26 C27 C22 120.4(7) . . ?
C26 C27 H27 119.8 . . ?
C22 C27 H27 119.8 . . ?
C29 C28 N2 118.0(6) . . ?
C29 C28 H28A 107.8 . . ?
N2 C28 H28A 107.8 . . ?
C29 C28 H28B 107.8 . . ?
N2 C28 H28B 107.8 . . ?
H28A C28 H28B 107.1 . . ?
C28 C29 C30 108.8(6) . . ?
C28 C29 H29A 109.9 . . ?
C30 C29 H29A 109.9 . . ?
C28 C29 H29B 109.9 . . ?
C30 C29 H29B 109.9 . . ?
H29A C29 H29B 108.3 . . ?
C31 C30 C29 113.1(7) . . ?
C31 C30 H30A 109.0 . . ?
C29 C30 H30A 109.0 . . ?
C31 C30 H30B 109.0 . . ?
C29 C30 H30B 109.0 . . ?
H30A C30 H30B 107.8 . . ?
C30 C31 H31A 109.5 . . ?
C30 C31 H31B 109.5 . . ?
H31A C31 H31B 109.5 . . ?
C30 C31 H31C 109.5 . . ?
H31A C31 H31C 109.5 . . ?
H31B C31 H31C 109.5 . . ?
C33 C32 N2 116.5(6) . . ?
C33 C32 H32A 108.2 . . ?
N2 C32 H32A 108.2 . . ?
C33 C32 H32B 108.2 . . ?
N2 C32 H32B 108.2 . . ?
H32A C32 H32B 107.3 . . ?
C32 C33 C34 109.2(7) . . ?
C32 C33 H33A 109.8 . . ?
C34 C33 H33A 109.8 . . ?
C32 C33 H33B 109.8 . . ?
C34 C33 H33B 109.8 . . ?
H33A C33 H33B 108.3 . . ?
C35 C34 C33 113.4(9) . . ?
C35 C34 H34A 108.9 . . ?
C33 C34 H34A 108.9 . . ?
C35 C34 H34B 108.9 . . ?
C33 C34 H34B 108.9 . . ?
H34A C34 H34B 107.7 . . ?
C34 C35 H35A 109.5 . . ?
C34 C35 H35B 109.5 . . ?
H35A C35 H35B 109.5 . . ?
C34 C35 H35C 109.5 . . ?
H35A C35 H35C 109.5 . . ?
H35B C35 H35C 109.5 . . ?
N2 C36 C37 114.4(6) . . ?
N2 C36 H36A 108.7 . . ?
C37 C36 H36A 108.7 . . ?
N2 C36 H36B 108.7 . . ?
C37 C36 H36B 108.7 . . ?
H36A C36 H36B 107.6 . . ?
C38 C37 C36 104.6(8) . . ?
C38 C37 H37A 110.8 . . ?
C36 C37 H37A 110.8 . . ?
C38 C37 H37B 110.8 . . ?
C36 C37 H37B 110.8 . . ?
H37A C37 H37B 108.9 . . ?
C37 C38 C39 106.0(10) . . ?
C37 C38 H38A 110.5 . . ?
C39 C38 H38A 110.5 . . ?
C37 C38 H38B 110.5 . . ?
C39 C38 H38B 110.5 . . ?
H38A C38 H38B 108.7 . . ?
C38 C39 H39A 109.5 . . ?
C38 C39 H39B 109.5 . . ?
H39A C39 H39B 109.5 . . ?
C38 C39 H39C 109.5 . . ?
H39A C39 H39C 109.5 . . ?
H39B C39 H39C 109.5 . . ?
C39' C38' H38C 110.3 . . ?
C39' C38' H38D 110.3 . . ?
H38C C38' H38D 108.5 . . ?
C38' C39' H39D 109.5 . . ?
C38' C39' H39E 109.5 . . ?
H39D C39' H39E 109.5 . . ?
C38' C39' H39F 109.5 . . ?
H39D C39' H39F 109.5 . . ?
H39E C39' H39F 109.5 . . ?
C52 N3 C48 109.0(5) . . ?
C52 N3 C41 107.9(5) . . ?
C48 N3 C41 111.4(4) . . ?
C52 N3 C56 107.9(5) . . ?
C48 N3 C56 112.3(5) . . ?
C41 N3 C56 108.1(5) . . ?
C42 C41 N3 116.3(5) . . ?
C42 C41 H41A 108.2 . . ?
N3 C41 H41A 108.2 . . ?
C42 C41 H41B 108.2 . . ?
N3 C41 H41B 108.2 . . ?
H41A C41 H41B 107.4 . . ?
C43 C42 C47 118.8(6) . . ?
C43 C42 C41 121.0(6) . . ?
C47 C42 C41 120.1(6) . . ?
C44 C43 C42 120.3(7) . . ?
C44 C43 H43 119.9 . . ?
C42 C43 H43 119.9 . . ?
C43 C44 C45 120.5(7) . . ?
C43 C44 H44 119.7 . . ?
C45 C44 H44 119.7 . . ?
C44 C45 C46 120.0(8) . . ?
C44 C45 H45 120.0 . . ?
C46 C45 H45 120.0 . . ?
C47 C46 C45 119.4(7) . . ?
C47 C46 H46 120.3 . . ?
C45 C46 H46 120.3 . . ?
C46 C47 C42 120.8(6) . . ?
C46 C47 H47 119.6 . . ?
C42 C47 H47 119.6 . . ?
N3 C48 C49 117.1(5) . . ?
N3 C48 H48A 108.0 . . ?
C49 C48 H48A 108.0 . . ?
N3 C48 H48B 108.0 . . ?
C49 C48 H48B 108.0 . . ?
H48A C48 H48B 107.3 . . ?
C50 C49 C48 109.7(6) . . ?
C50 C49 H49A 109.7 . . ?
C48 C49 H49A 109.7 . . ?
C50 C49 H49B 109.7 . . ?
C48 C49 H49B 109.7 . . ?
H49A C49 H49B 108.2 . . ?
C51 C50 C49 113.4(7) . . ?
C51 C50 H50A 108.9 . . ?
C49 C50 H50A 108.9 . . ?
C51 C50 H50B 108.9 . . ?
C49 C50 H50B 108.9 . . ?
H50A C50 H50B 107.7 . . ?
C50 C51 H51A 109.5 . . ?
C50 C51 H51B 109.5 . . ?
H51A C51 H51B 109.5 . . ?
C50 C51 H51C 109.5 . . ?
H51A C51 H51C 109.5 . . ?
H51B C51 H51C 109.5 . . ?
N3 C52 C53 116.1(5) . . ?
N3 C52 H52A 108.3 . . ?
C53 C52 H52A 108.3 . . ?
N3 C52 H52B 108.3 . . ?
C53 C52 H52B 108.3 . . ?
H52A C52 H52B 107.4 . . ?
C54 C53 C52 110.0(5) . . ?
C54 C53 H53A 109.7 . . ?
C52 C53 H53A 109.7 . . ?
C54 C53 H53B 109.7 . . ?
C52 C53 H53B 109.7 . . ?
H53A C53 H53B 108.2 . . ?
C53 C54 C55 113.2(6) . . ?
C53 C54 H54A 108.9 . . ?
C55 C54 H54A 108.9 . . ?
C53 C54 H54B 108.9 . . ?
C55 C54 H54B 108.9 . . ?
H54A C54 H54B 107.7 . . ?
C54 C55 H55A 109.5 . . ?
C54 C55 H55B 109.5 . . ?
H55A C55 H55B 109.5 . . ?
C54 C55 H55C 109.5 . . ?
H55A C55 H55C 109.5 . . ?
H55B C55 H55C 109.5 . . ?
C57 C56 N3 116.1(5) . . ?
C57 C56 H56A 108.3 . . ?
N3 C56 H56A 108.3 . . ?
C57 C56 H56B 108.3 . . ?
N3 C56 H56B 108.3 . . ?
H56A C56 H56B 107.4 . . ?
C56 C57 C58 107.9(5) . . ?
C56 C57 H57A 110.1 . . ?
C58 C57 H57A 110.1 . . ?
C56 C57 H57B 110.1 . . ?
C58 C57 H57B 110.1 . . ?
H57A C57 H57B 108.4 . . ?
C59 C58 C57 114.0(6) . . ?
C59 C58 H58A 108.8 . . ?
C57 C58 H58A 108.8 . . ?
C59 C58 H58B 108.8 . . ?
C57 C58 H58B 108.8 . . ?
H58A C58 H58B 107.6 . . ?
C58 C59 H59A 109.5 . . ?
C58 C59 H59B 109.5 . . ?
H59A C59 H59B 109.5 . . ?
C58 C59 H59C 109.5 . . ?
H59A C59 H59C 109.5 . . ?
H59B C59 H59C 109.5 . . ?
C68 N4 C76 112.1(5) . . ?
C68 N4 C72 110.8(5) . . ?
C76 N4 C72 106.0(5) . . ?
C68 N4 C61 110.8(5) . . ?
C76 N4 C61 111.1(5) . . ?
C72 N4 C61 105.7(5) . . ?
C62 C61 N4 115.0(5) . . ?
C62 C61 H61A 108.5 . . ?
N4 C61 H61A 108.5 . . ?
C62 C61 H61B 108.5 . . ?
N4 C61 H61B 108.5 . . ?
H61A C61 H61B 107.5 . . ?
C67 C62 C63 119.7(7) . . ?
C67 C62 C61 121.4(6) . . ?
C63 C62 C61 118.8(7) . . ?
C64 C63 C62 119.3(8) . . ?
C64 C63 H63 120.4 . . ?
C62 C63 H63 120.4 . . ?
C65 C64 C63 120.4(7) . . ?
C65 C64 H64 119.8 . . ?
C63 C64 H64 119.8 . . ?
C64 C65 C66 120.6(8) . . ?
C64 C65 H65 119.7 . . ?
C66 C65 H65 119.7 . . ?
C65 C66 C67 119.2(8) . . ?
C65 C66 H66 120.4 . . ?
C67 C66 H66 120.4 . . ?
C62 C67 C66 120.7(7) . . ?
C62 C67 H67 119.7 . . ?
C66 C67 H67 119.7 . . ?
N4 C68 C69 114.6(5) . . ?
N4 C68 H68A 108.6 . . ?
C69 C68 H68A 108.6 . . ?
N4 C68 H68B 108.6 . . ?
C69 C68 H68B 108.6 . . ?
H68A C68 H68B 107.6 . . ?
C68 C69 C70 110.4(5) . . ?
C68 C69 H69A 109.6 . . ?
C70 C69 H69A 109.6 . . ?
C68 C69 H69B 109.6 . . ?
C70 C69 H69B 109.6 . . ?
H69A C69 H69B 108.1 . . ?
C71 C70 C69 111.9(6) . . ?
C71 C70 H70A 109.2 . . ?
C69 C70 H70A 109.2 . . ?
C71 C70 H70B 109.2 . . ?
C69 C70 H70B 109.2 . . ?
H70A C70 H70B 107.9 . . ?
C70 C71 H71A 109.5 . . ?
C70 C71 H71B 109.5 . . ?
H71A C71 H71B 109.5 . . ?
C70 C71 H71C 109.5 . . ?
H71A C71 H71C 109.5 . . ?
H71B C71 H71C 109.5 . . ?
C73 C72 N4 115.9(5) . . ?
C73 C72 H72A 108.3 . . ?
N4 C72 H72A 108.3 . . ?
C73 C72 H72B 108.3 . . ?
N4 C72 H72B 108.3 . . ?
H72A C72 H72B 107.4 . . ?
C74 C73 C72 109.8(5) . . ?
C74 C73 H73A 109.7 . . ?
C72 C73 H73A 109.7 . . ?
C74 C73 H73B 109.7 . . ?
C72 C73 H73B 109.7 . . ?
H73A C73 H73B 108.2 . . ?
C73 C74 C75 111.7(6) . . ?
C73 C74 H74A 109.3 . . ?
C75 C74 H74A 109.3 . . ?
C73 C74 H74B 109.3 . . ?
C75 C74 H74B 109.3 . . ?
H74A C74 H74B 107.9 . . ?
C74 C75 H75A 109.5 . . ?
C74 C75 H75B 109.5 . . ?
H75A C75 H75B 109.5 . . ?
C74 C75 H75C 109.5 . . ?
H75A C75 H75C 109.5 . . ?
H75B C75 H75C 109.5 . . ?
N4 C76 C77 117.9(5) . . ?
N4 C76 H76A 107.8 . . ?
C77 C76 H76A 107.8 . . ?
N4 C76 H76B 107.8 . . ?
C77 C76 H76B 107.8 . . ?
H76A C76 H76B 107.2 . . ?
C78 C77 C76 108.8(6) . . ?
C78 C77 H77A 109.9 . . ?
C76 C77 H77A 109.9 . . ?
C78 C77 H77B 109.9 . . ?
C76 C77 H77B 109.9 . . ?
H77A C77 H77B 108.3 . . ?
C79 C78 C77 113.4(6) . . ?
C79 C78 H78A 108.9 . . ?
C77 C78 H78A 108.9 . . ?
C79 C78 H78B 108.9 . . ?
C77 C78 H78B 108.9 . . ?
H78A C78 H78B 107.7 . . ?
C78 C79 H79A 109.5 . . ?
C78 C79 H79B 109.5 . . ?
H79A C79 H79B 109.5 . . ?
C78 C79 H79C 109.5 . . ?
H79A C79 H79C 109.5 . . ?
H79B C79 H79C 109.5 . . ?
C98 C97 Cl97 116.6(9) . . ?
C98 C97 H95A 108.2 . . ?
Cl97 C97 H95A 108.2 . . ?
C98 C97 H95B 108.2 . . ?
Cl97 C97 H95B 108.2 . . ?
H95A C97 H95B 107.3 . . ?
C97 C98 Cl98 115.6(8) . . ?
C97 C98 H96A 108.4 . . ?
Cl98 C98 H96A 108.4 . . ?
C97 C98 H96B 108.4 . . ?
Cl98 C98 H96B 108.4 . . ?
H96A C98 H96B 107.4 . . ?
C83 C82 C81 120.0 . . ?
C83 C82 H82 120.0 . . ?
C81 C82 H82 120.0 . . ?
C82 C83 C84 120.0 . . ?
C82 C83 H83 120.0 . . ?
C84 C83 H83 120.0 . . ?
C85 C84 C83 120.0 . . ?
C85 C84 H84 120.0 . . ?
C83 C84 H84 120.0 . . ?
C86 C85 C84 120.0 . . ?
C86 C85 H85 120.0 . . ?
C84 C85 H85 120.0 . . ?
C81 C86 C85 120.0 . . ?
C81 C86 H86 120.0 . . ?
C85 C86 H86 120.0 . . ?
C86 C81 C82 120.0 . . ?
C86 C81 C87 120.0 . . ?
C82 C81 C87 120.0 . . ?
C81 C87 H87A 109.5 . . ?
C81 C87 H87B 109.5 . . ?
H87A C87 H87B 109.5 . . ?
C81 C87 H87C 109.5 . . ?
H87A C87 H87C 109.5 . . ?
H87B C87 H87C 109.5 . . ?
Cl88 C88 Cl87 99.3(11) . . ?
Cl88 C88 H88A 111.9 . . ?
Cl87 C88 H88A 111.9 . . ?
Cl88 C88 H88B 111.9 . . ?
Cl87 C88 H88B 111.9 . . ?
H88A C88 H88B 109.6 . . ?
C92 C91 Cl91 113.8(9) . . ?
C92 C91 H91A 108.8 . . ?
Cl91 C91 H91A 108.8 . . ?
C92 C91 H91B 108.8 . . ?
Cl91 C91 H91B 108.8 . . ?
H91A C91 H91B 107.7 . . ?
C91 C92 Cl92 115.6(12) . . ?
C91 C92 H92A 108.4 . . ?
Cl92 C92 H92A 108.4 . . ?
C91 C92 H92B 108.4 . . ?
Cl92 C92 H92B 108.4 . . ?
H92A C92 H92B 107.4 . . ?
C90 C89 Cl89 114.0(11) . . ?
C90 C89 H89A 108.7 . . ?
Cl89 C89 H89A 108.7 . . ?
C90 C89 H89B 108.7 . . ?
Cl89 C89 H89B 108.7 . . ?
H89A C89 H89B 107.6 . . ?
C89 C90 Cl90 116.6(14) . . ?
C89 C90 H90A 108.1 . . ?
Cl90 C90 H90A 108.2 . . ?
C89 C90 H90B 108.1 . . ?
Cl90 C90 H90B 108.1 . . ?
H90A C90 H90B 107.3 . . ?
C94 C93 Cl93 116(3) . . ?
C94 C93 H93A 108.4 . . ?
Cl93 C93 H93A 108.4 . . ?
C94 C93 H93B 108.4 . . ?
Cl93 C93 H93B 108.3 . . ?
H93A C93 H93B 107.4 . . ?
C93 C94 Cl94 115(3) . . ?
C93 C94 H94A 108.5 . . ?
Cl94 C94 H94A 108.5 . . ?
C93 C94 H94B 108.6 . . ?
Cl94 C94 H94B 108.6 . . ?
H94A C94 H94B 107.5 . . ?
C96 C95 Cl95 118.6(13) . . ?
C96 C95 H95A 107.7 . . ?
Cl95 C95 H95A 107.7 . . ?
C96 C95 H95B 107.7 . . ?
Cl95 C95 H95B 107.7 . . ?
H95A C95 H95B 107.1 . . ?
C95 C96 Cl96 119.0(9) . . ?
C95 C96 H96A 107.6 . . ?
Cl96 C96 H96A 107.6 . . ?
C95 C96 H96B 107.6 . . ?
Cl96 C96 H96B 107.6 . . ?
H96A C96 H96B 107.0 . . ?

loop_
_geom_bond_atom_site_label_1
_geom_bond_atom_site_label_2
_geom_bond_distance
_geom_bond_site_symmetry_2
_geom_bond_publ_flag
Ta1 Cl1B 2.4515(14) . yes
Ta1 Cl13 2.4572(16) . yes
Ta1 Cl12 2.4627(14) . yes
Ta1 Cl1C 2.4631(17) . yes
Ta1 Cl1 2.5539(15) . yes
Ta1 Ta2 2.8929(6) . yes
Ta1 Ta3 2.8946(8) . yes
Ta1 Ta3 2.9031(6) 3_566 yes
Ta1 Ta2 2.9085(7) 3_566 yes
Ta2 Cl1B 2.4505(14) 3_566 yes
Ta2 Cl23 2.4606(17) . yes
Ta2 Cl2C 2.4696(17) . yes
Ta2 Cl12 2.4697(15) . yes
Ta2 Cl2 2.5695(15) . yes
Ta2 Ta3 2.8960(7) . yes
Ta2 Ta3 2.9078(6) 3_566 yes
Ta2 Ta1 2.9085(7) 3_566 ?
Ta3 Cl23 2.4541(14) . yes
Ta3 Cl13 2.4638(15) . yes
Ta3 Cl1C 2.4675(15) 3_566 yes
Ta3 Cl2C 2.4694(14) 3_566 yes
Ta3 Cl3 2.5656(18) . yes
Ta3 Ta1 2.9031(6) 3_566 ?
Ta3 Ta2 2.9078(6) 3_566 ?
Cl1B Ta2 2.4505(14) 3_566 ?
Cl1C Ta3 2.4675(15) 3_566 ?
Cl2C Ta3 2.4694(14) 3_566 ?
Ta4 Cl45 2.4576(15) . yes
Ta4 Cl6A 2.4583(17) 3_666 yes
Ta4 Cl46 2.4588(18) . yes
Ta4 Cl5A 2.4595(14) 3_666 yes
Ta4 Cl4 2.5669(16) . yes
Ta4 Ta5 2.8980(7) 3_666 yes
Ta4 Ta6 2.9001(7) 3_666 yes
Ta4 Ta5 2.9001(6) . yes
Ta4 Ta6 2.9018(7) . yes
Ta5 Cl45 2.4549(16) . yes
Ta5 Cl5A 2.4586(15) . yes
Ta5 Cl56 2.4668(18) . yes
Ta5 Cl5C 2.4687(17) . yes
Ta5 Cl5 2.5716(15) . yes
Ta5 Ta6 2.8921(7) . yes
Ta5 Ta4 2.8980(7) 3_666 ?
Ta5 Ta6 2.9011(7) 3_666 yes
Ta6 Cl56 2.4572(15) . yes
Ta6 Cl46 2.4599(16) . yes
Ta6 Cl6A 2.4604(16) . yes
Ta6 Cl5C 2.4654(14) 3_666 yes
Ta6 Cl6 2.5723(18) . yes
Ta6 Ta4 2.9001(8) 3_666 ?
Ta6 Ta5 2.9011(7) 3_666 ?
Cl5C Ta6 2.4654(14) 3_666 ?
Cl5A Ta4 2.4596(14) 3_666 ?
Cl6A Ta4 2.4583(17) 3_666 ?
N1 C8 1.515(8) . ?
N1 C16 1.520(7) . ?
N1 C12 1.523(8) . ?
N1 C1 1.531(8) . ?
C1 C2 1.502(9) . ?
C1 H1A 0.9900 . ?
C1 H1B 0.9900 . ?
C2 C3 1.380(9) . ?
C2 C7 1.389(9) . ?
C3 C4 1.390(10) . ?
C3 H3 0.9500 . ?
C4 C5 1.378(10) . ?
C4 H4 0.9500 . ?
C5 C6 1.387(10) . ?
C5 H5 0.9500 . ?
C6 C7 1.380(10) . ?
C6 H6 0.9500 . ?
C7 H7 0.9500 . ?
C8 C9 1.529(9) . ?
C8 H8A 0.9900 . ?
C8 H8B 0.9900 . ?
C9 C10 1.566(18) . ?
C9 H9A 0.9900 . ?
C9 H9B 0.9900 . ?
C10 C11 1.493(14) . ?
C10 H10A 0.9900 . ?
C10 H10B 0.9900 . ?
C11 H11A 0.9800 . ?
C11 H11B 0.9800 . ?
C11 H11C 0.9800 . ?
C9' C10' 1.56(2) . ?
C9' H9'1 0.9900 . ?
C9' H9'2 0.9900 . ?
C10' C11' 1.489(15) . ?
C10' H10C 0.9900 . ?
C10' H10D 0.9900 . ?
C11' H11D 0.9800 . ?
C11' H11E 0.9800 . ?
C11' H11F 0.9800 . ?
C12 C13 1.505(10) . ?
C12 H12A 0.9900 . ?
C12 H12B 0.9900 . ?
C13 C14 1.531(11) . ?
C13 H13A 0.9900 . ?
C13 H13B 0.9900 . ?
C14 C15 1.487(11) . ?
C14 H14A 0.9900 . ?
C14 H14B 0.9900 . ?
C15 H15A 0.9800 . ?
C15 H15B 0.9800 . ?
C15 H15C 0.9800 . ?
C16 C17 1.524(10) . ?
C16 H16A 0.9900 . ?
C16 H16B 0.9900 . ?
C17 C18 1.497(12) . ?
C17 H17A 0.9900 . ?
C17 H17B 0.9900 . ?
C18 C19 1.36(2) . ?
C18 H18A 0.9900 . ?
C18 H18B 0.9900 . ?
C19 H19A 0.9800 . ?
C19 H19B 0.9800 . ?
C19 H19C 0.9800 . ?
C17' C18' 1.503(12) . ?
C17' H17C 0.9900 . ?
C17' H17D 0.9900 . ?
C18' C19' 1.34(2) . ?
C18' H18C 0.9900 . ?
C18' H18D 0.9900 . ?
C19' H19D 0.9800 . ?
C19' H19E 0.9800 . ?
C19' H19F 0.9800 . ?
N2 C36 1.509(9) . ?
N2 C32 1.511(9) . ?
N2 C28 1.531(9) . ?
N2 C21 1.545(9) . ?
C21 C22 1.477(11) . ?
C21 H21A 0.9900 . ?
C21 H21B 0.9900 . ?
C22 C23 1.401(10) . ?
C22 C27 1.429(11) . ?
C23 C24 1.367(11) . ?
C23 H23 0.9500 . ?
C24 C25 1.382(11) . ?
C24 H24 0.9500 . ?
C25 C26 1.341(11) . ?
C25 H25 0.9500 . ?
C26 C27 1.360(11) . ?
C26 H26 0.9500 . ?
C27 H27 0.9500 . ?
C28 C29 1.520(10) . ?
C28 H28A 0.9900 . ?
C28 H28B 0.9900 . ?
C29 C30 1.524(10) . ?
C29 H29A 0.9900 . ?
C29 H29B 0.9900 . ?
C30 C31 1.501(12) . ?
C30 H30A 0.9900 . ?
C30 H30B 0.9900 . ?
C31 H31A 0.9800 . ?
C31 H31B 0.9800 . ?
C31 H31C 0.9800 . ?
C32 C33 1.501(11) . ?
C32 H32A 0.9900 . ?
C32 H32B 0.9900 . ?
C33 C34 1.537(12) . ?
C33 H33A 0.9900 . ?
C33 H33B 0.9900 . ?
C34 C35 1.488(13) . ?
C34 H34A 0.9900 . ?
C34 H34B 0.9900 . ?
C35 H35A 0.9800 . ?
C35 H35B 0.9800 . ?
C35 H35C 0.9800 . ?
C36 C37 1.531(11) . ?
C36 H36A 0.9900 . ?
C36 H36B 0.9900 . ?
C37 C38 1.521(12) . ?
C37 H37A 0.9900 . ?
C37 H37B 0.9900 . ?
C38 C39 1.541(16) . ?
C38 H38A 0.9900 . ?
C38 H38B 0.9900 . ?
C39 H39A 0.9800 . ?
C39 H39B 0.9800 . ?
C39 H39C 0.9800 . ?
C38' C39' 1.536(18) . ?
C38' H38C 0.9900 . ?
C38' H38D 0.9900 . ?
C39' H39D 0.9800 . ?
C39' H39E 0.9800 . ?
C39' H39F 0.9800 . ?
N3 C52 1.518(8) . ?
N3 C48 1.519(7) . ?
N3 C41 1.523(7) . ?
N3 C56 1.531(7) . ?
C41 C42 1.504(9) . ?
C41 H41A 0.9900 . ?
C41 H41B 0.9900 . ?
C42 C43 1.385(9) . ?
C42 C47 1.386(8) . ?
C43 C44 1.369(10) . ?
C43 H43 0.9500 . ?
C44 C45 1.376(11) . ?
C44 H44 0.9500 . ?
C45 C46 1.380(10) . ?
C45 H45 0.9500 . ?
C46 C47 1.377(10) . ?
C46 H46 0.9500 . ?
C47 H47 0.9500 . ?
C48 C49 1.519(9) . ?
C48 H48A 0.9900 . ?
C48 H48B 0.9900 . ?
C49 C50 1.519(9) . ?
C49 H49A 0.9900 . ?
C49 H49B 0.9900 . ?
C50 C51 1.516(11) . ?
C50 H50A 0.9900 . ?
C50 H50B 0.9900 . ?
C51 H51A 0.9800 . ?
C51 H51B 0.9800 . ?
C51 H51C 0.9800 . ?
C52 C53 1.522(9) . ?
C52 H52A 0.9900 . ?
C52 H52B 0.9900 . ?
C53 C54 1.493(9) . ?
C53 H53A 0.9900 . ?
C53 H53B 0.9900 . ?
C54 C55 1.524(10) . ?
C54 H54A 0.9900 . ?
C54 H54B 0.9900 . ?
C55 H55A 0.9800 . ?
C55 H55B 0.9800 . ?
C55 H55C 0.9800 . ?
C56 C57 1.505(8) . ?
C56 H56A 0.9900 . ?
C56 H56B 0.9900 . ?
C57 C58 1.523(9) . ?
C57 H57A 0.9900 . ?
C57 H57B 0.9900 . ?
C58 C59 1.509(10) . ?
C58 H58A 0.9900 . ?
C58 H58B 0.9900 . ?
C59 H59A 0.9800 . ?
C59 H59B 0.9800 . ?
C59 H59C 0.9800 . ?
N4 C68 1.505(8) . ?
N4 C76 1.518(7) . ?
N4 C72 1.528(7) . ?
N4 C61 1.536(7) . ?
C61 C62 1.508(9) . ?
C61 H61A 0.9900 . ?
C61 H61B 0.9900 . ?
C62 C67 1.376(10) . ?
C62 C63 1.387(9) . ?
C63 C64 1.387(11) . ?
C63 H63 0.9500 . ?
C64 C65 1.366(12) . ?
C64 H64 0.9500 . ?
C65 C66 1.375(12) . ?
C65 H65 0.9500 . ?
C66 C67 1.384(9) . ?
C66 H66 0.9500 . ?
C67 H67 0.9500 . ?
C68 C69 1.508(7) . ?
C68 H68A 0.9900 . ?
C68 H68B 0.9900 . ?
C69 C70 1.520(9) . ?
C69 H69A 0.9900 . ?
C69 H69B 0.9900 . ?
C70 C71 1.518(9) . ?
C70 H70A 0.9900 . ?
C70 H70B 0.9900 . ?
C71 H71A 0.9800 . ?
C71 H71B 0.9800 . ?
C71 H71C 0.9800 . ?
C72 C73 1.516(8) . ?
C72 H72A 0.9900 . ?
C72 H72B 0.9900 . ?
C73 C74 1.510(8) . ?
C73 H73A 0.9900 . ?
C73 H73B 0.9900 . ?
C74 C75 1.522(9) . ?
C74 H74A 0.9900 . ?
C74 H74B 0.9900 . ?
C75 H75A 0.9800 . ?
C75 H75B 0.9800 . ?
C75 H75C 0.9800 . ?
C76 C77 1.537(8) . ?
C76 H76A 0.9900 . ?
C76 H76B 0.9900 . ?
C77 C78 1.521(9) . ?
C77 H77A 0.9900 . ?
C77 H77B 0.9900 . ?
C78 C79 1.514(10) . ?
C78 H78A 0.9900 . ?
C78 H78B 0.9900 . ?
C79 H79A 0.9800 . ?
C79 H79B 0.9800 . ?
C79 H79C 0.9800 . ?
C97 C98 1.385(13) . ?
C97 Cl97 1.782(11) . ?
C97 H95A 0.9900 . ?
C97 H95B 0.9900 . ?
C98 Cl98 1.742(10) . ?
C98 H96A 0.9900 . ?
C98 H96B 0.9900 . ?
C82 C83 1.3896 . ?
C82 C81 1.3900 . ?
C82 H82 0.9500 . ?
C83 C84 1.3903 . ?
C83 H83 0.9500 . ?
C84 C85 1.3902 . ?
C84 H84 0.9500 . ?
C85 C86 1.3900 . ?
C85 H85 0.9500 . ?
C86 C81 1.3897 . ?
C86 H86 0.9500 . ?
C81 C87 1.5001 . ?
C87 H87A 0.9800 . ?
C87 H87B 0.9800 . ?
C87 H87C 0.9800 . ?
C88 Cl88 1.820(10) . ?
C88 Cl87 1.846(10) . ?
C88 H88A 0.9900 . ?
C88 H88B 0.9900 . ?
C91 C92 1.380(19) . ?
C91 Cl91 1.749(12) . ?
C91 H91A 0.9900 . ?
C91 H91B 0.9900 . ?
C92 Cl92 1.814(13) . ?
C92 H92A 0.9900 . ?
C92 H92B 0.9900 . ?
C89 C90 1.38(2) . ?
C89 Cl89 1.740(14) . ?
C89 H89A 0.9900 . ?
C89 H89B 0.9900 . ?
C90 Cl90 1.810(14) . ?
C90 H90A 0.9900 . ?
C90 H90B 0.9900 . ?
C93 C94 1.38(3) . ?
C93 Cl93 1.77(2) . ?
C93 H93A 0.9900 . ?
C93 H93B 0.9900 . ?
C94 Cl94 1.79(2) . ?
C94 H94A 0.9900 . ?
C94 H94B 0.9900 . ?
C95 C96 1.372(17) . ?
C95 Cl95 1.761(14) . ?
C95 H95A 0.9900 . ?
C95 H95B 0.9900 . ?
C96 Cl96 1.793(11) . ?
C96 H96A 0.9900 . ?
C96 H96B 0.9900 . ?

loop_
_geom_torsion_atom_site_label_1
_geom_torsion_atom_site_label_2
_geom_torsion_atom_site_label_3
_geom_torsion_atom_site_label_4
_geom_torsion
_geom_torsion_site_symmetry_1
_geom_torsion_site_symmetry_2
_geom_torsion_site_symmetry_3
_geom_torsion_site_symmetry_4
_geom_torsion_publ_flag
Cl1B Ta1 Ta2 Cl1B -4.58(12) . . . 3_566 ?
Cl13 Ta1 Ta2 Cl1B -98.94(7) . . . 3_566 ?
Cl12 Ta1 Ta2 Cl1B 177.64(7) . . . 3_566 ?
Cl1C Ta1 Ta2 Cl1B 93.78(7) . . . 3_566 ?
Cl1 Ta1 Ta2 Cl1B 177.38(8) . . . 3_566 ?
Ta3 Ta1 Ta2 Cl1B -57.13(6) . . . 3_566 ?
Ta3 Ta1 Ta2 Cl1B 52.19(6) 3_566 . . 3_566 ?
Ta2 Ta1 Ta2 Cl1B -2.28(6) 3_566 . . 3_566 ?
Cl1B Ta1 Ta2 Cl23 93.03(7) . . . . ?
Cl13 Ta1 Ta2 Cl23 -1.33(5) . . . . ?
Cl12 Ta1 Ta2 Cl23 -84.76(6) . . . . ?
Cl1C Ta1 Ta2 Cl23 -168.61(5) . . . . ?
Cl1 Ta1 Ta2 Cl23 -85.02(7) . . . . ?
Ta3 Ta1 Ta2 Cl23 40.48(4) . . . . ?
Ta3 Ta1 Ta2 Cl23 149.79(4) 3_566 . . . ?
Ta2 Ta1 Ta2 Cl23 95.32(4) 3_566 . . . ?
Cl1B Ta1 Ta2 Cl2C -97.59(7) . . . . ?
Cl13 Ta1 Ta2 Cl2C 168.05(5) . . . . ?
Cl12 Ta1 Ta2 Cl2C 84.62(6) . . . . ?
Cl1C Ta1 Ta2 Cl2C 0.77(5) . . . . ?
Cl1 Ta1 Ta2 Cl2C 84.36(6) . . . . ?
Ta3 Ta1 Ta2 Cl2C -150.14(4) . . . . ?
Ta3 Ta1 Ta2 Cl2C -40.83(4) 3_566 . . . ?
Ta2 Ta1 Ta2 Cl2C -95.30(4) 3_566 . . . ?
Cl1B Ta1 Ta2 Cl12 177.79(8) . . . . ?
Cl13 Ta1 Ta2 Cl12 83.42(6) . . . . ?
Cl1C Ta1 Ta2 Cl12 -83.86(6) . . . . ?
Cl1 Ta1 Ta2 Cl12 -0.26(7) . . . . ?
Ta3 Ta1 Ta2 Cl12 125.23(5) . . . . ?
Ta3 Ta1 Ta2 Cl12 -125.45(5) 3_566 . . . ?
Ta2 Ta1 Ta2 Cl12 -179.92(5) 3_566 . . . ?
Cl1B Ta1 Ta2 Cl2 175.71(8) . . . . ?
Cl13 Ta1 Ta2 Cl2 81.34(7) . . . . ?
Cl12 Ta1 Ta2 Cl2 -2.08(7) . . . . ?
Cl1C Ta1 Ta2 Cl2 -85.94(7) . . . . ?
Cl1 Ta1 Ta2 Cl2 -2.34(8) . . . . ?
Ta3 Ta1 Ta2 Cl2 123.15(6) . . . . ?
Ta3 Ta1 Ta2 Cl2 -127.53(6) 3_566 . . . ?
Ta2 Ta1 Ta2 Cl2 178.00(6) 3_566 . . . ?
Cl1B Ta1 Ta2 Ta3 52.55(6) . . . . ?
Cl13 Ta1 Ta2 Ta3 -41.81(4) . . . . ?
Cl12 Ta1 Ta2 Ta3 -125.23(5) . . . . ?
Cl1C Ta1 Ta2 Ta3 150.91(4) . . . . ?
Cl1 Ta1 Ta2 Ta3 -125.49(5) . . . . ?
Ta3 Ta1 Ta2 Ta3 109.32(3) 3_566 . . . ?
Ta2 Ta1 Ta2 Ta3 54.846(17) 3_566 . . . ?
Cl1B Ta1 Ta2 Ta3 -56.76(6) . . . 3_566 ?
Cl13 Ta1 Ta2 Ta3 -151.13(4) . . . 3_566 ?
Cl12 Ta1 Ta2 Ta3 125.45(5) . . . 3_566 ?
Cl1C Ta1 Ta2 Ta3 41.59(4) . . . 3_566 ?
Cl1 Ta1 Ta2 Ta3 125.19(6) . . . 3_566 ?
Ta3 Ta1 Ta2 Ta3 -109.32(3) . . . 3_566 ?
Ta2 Ta1 Ta2 Ta3 -54.47(2) 3_566 . . 3_566 ?
Cl1B Ta1 Ta2 Ta1 -2.29(6) . . . 3_566 ?
Cl13 Ta1 Ta2 Ta1 -96.66(4) . . . 3_566 ?
Cl12 Ta1 Ta2 Ta1 179.92(5) . . . 3_566 ?
Cl1C Ta1 Ta2 Ta1 96.06(4) . . . 3_566 ?
Cl1 Ta1 Ta2 Ta1 179.66(5) . . . 3_566 ?
Ta3 Ta1 Ta2 Ta1 -54.846(17) . . . 3_566 ?
Ta3 Ta1 Ta2 Ta1 54.47(2) 3_566 . . 3_566 ?
Ta2 Ta1 Ta2 Ta1 0.0 3_566 . . 3_566 ?
Cl1B Ta1 Ta3 Cl23 167.56(5) . . . . ?
Cl13 Ta1 Ta3 Cl23 84.47(6) . . . . ?
Cl12 Ta1 Ta3 Cl23 1.20(5) . . . . ?
Cl1C Ta1 Ta3 Cl23 -95.96(7) . . . . ?
Cl1 Ta1 Ta3 Cl23 86.01(6) . . . . ?
Ta2 Ta1 Ta3 Cl23 -40.62(4) . . . . ?
Ta3 Ta1 Ta3 Cl23 -95.61(4) 3_566 . . . ?
Ta2 Ta1 Ta3 Cl23 -150.10(4) 3_566 . . . ?
Cl1B Ta1 Ta3 Cl13 83.08(5) . . . . ?
Cl12 Ta1 Ta3 Cl13 -83.27(5) . . . . ?
Cl1C Ta1 Ta3 Cl13 179.56(7) . . . . ?
Cl1 Ta1 Ta3 Cl13 1.54(6) . . . . ?
Ta2 Ta1 Ta3 Cl13 -125.09(4) . . . . ?
Ta3 Ta1 Ta3 Cl13 179.91(4) 3_566 . . . ?
Ta2 Ta1 Ta3 Cl13 125.43(4) 3_566 . . . ?
Cl1B Ta1 Ta3 Cl1C -97.17(7) . . . 3_566 ?
Cl13 Ta1 Ta3 Cl1C 179.74(7) . . . 3_566 ?
Cl12 Ta1 Ta3 Cl1C 96.47(7) . . . 3_566 ?
Cl1C Ta1 Ta3 Cl1C -0.69(12) . . . 3_566 ?
Cl1 Ta1 Ta3 Cl1C -178.72(8) . . . 3_566 ?
Ta2 Ta1 Ta3 Cl1C 54.65(6) . . . 3_566 ?
Ta3 Ta1 Ta3 Cl1C -0.35(6) 3_566 . . 3_566 ?
Ta2 Ta1 Ta3 Cl1C -54.83(6) 3_566 . . 3_566 ?
Cl1B Ta1 Ta3 Cl2C 0.06(5) . . . 3_566 ?
Cl13 Ta1 Ta3 Cl2C -83.02(5) . . . 3_566 ?
Cl12 Ta1 Ta3 Cl2C -166.29(5) . . . 3_566 ?
Cl1C Ta1 Ta3 Cl2C 96.54(7) . . . 3_566 ?
Cl1 Ta1 Ta3 Cl2C -81.48(6) . . . 3_566 ?
Ta2 Ta1 Ta3 Cl2C 151.89(4) . . . 3_566 ?
Ta3 Ta1 Ta3 Cl2C 96.89(4) 3_566 . . 3_566 ?
Ta2 Ta1 Ta3 Cl2C 42.41(3) 3_566 . . 3_566 ?
Cl1B Ta1 Ta3 Cl3 83.74(6) . . . . ?
Cl13 Ta1 Ta3 Cl3 0.65(7) . . . . ?
Cl12 Ta1 Ta3 Cl3 -82.62(7) . . . . ?
Cl1C Ta1 Ta3 Cl3 -179.78(8) . . . . ?
Cl1 Ta1 Ta3 Cl3 2.19(7) . . . . ?
Ta2 Ta1 Ta3 Cl3 -124.44(6) . . . . ?
Ta3 Ta1 Ta3 Cl3 -179.43(6) 3_566 . . . ?
Ta2 Ta1 Ta3 Cl3 126.08(6) 3_566 . . . ?
Cl1B Ta1 Ta3 Ta2 -151.82(3) . . . . ?
Cl13 Ta1 Ta3 Ta2 125.09(4) . . . . ?
Cl12 Ta1 Ta3 Ta2 41.82(3) . . . . ?
Cl1C Ta1 Ta3 Ta2 -55.34(6) . . . . ?
Cl1 Ta1 Ta3 Ta2 126.63(5) . . . . ?
Ta3 Ta1 Ta3 Ta2 -54.995(12) 3_566 . . . ?
Ta2 Ta1 Ta3 Ta2 -109.482(14) 3_566 . . . ?
Cl1B Ta1 Ta3 Ta1 -96.83(4) . . . 3_566 ?
Cl13 Ta1 Ta3 Ta1 -179.91(4) . . . 3_566 ?
Cl12 Ta1 Ta3 Ta1 96.82(4) . . . 3_566 ?
Cl1C Ta1 Ta3 Ta1 -0.35(6) . . . 3_566 ?
Cl1 Ta1 Ta3 Ta1 -178.38(5) . . . 3_566 ?
Ta2 Ta1 Ta3 Ta1 54.995(12) . . . 3_566 ?
Ta3 Ta1 Ta3 Ta1 0.0 3_566 . . 3_566 ?
Ta2 Ta1 Ta3 Ta1 -54.487(15) 3_566 . . 3_566 ?
Cl1B Ta1 Ta3 Ta2 -42.34(3) . . . 3_566 ?
Cl13 Ta1 Ta3 Ta2 -125.43(4) . . . 3_566 ?
Cl12 Ta1 Ta3 Ta2 151.30(3) . . . 3_566 ?
Cl1C Ta1 Ta3 Ta2 54.14(6) . . . 3_566 ?
Cl1 Ta1 Ta3 Ta2 -123.89(5) . . . 3_566 ?
Ta2 Ta1 Ta3 Ta2 109.482(14) . . . 3_566 ?
Ta3 Ta1 Ta3 Ta2 54.487(15) 3_566 . . 3_566 ?
Cl1B Ta2 Ta3 Cl23 -83.20(6) 3_566 . . . ?
Cl2C Ta2 Ta3 Cl23 -176.12(7) . . . . ?
Cl12 Ta2 Ta3 Cl23 85.39(6) . . . . ?
Cl2 Ta2 Ta3 Cl23 2.30(7) . . . . ?
Ta1 Ta2 Ta3 Cl23 127.05(5) . . . . ?
Ta3 Ta2 Ta3 Cl23 -178.09(4) 3_566 . . . ?
Ta1 Ta2 Ta3 Cl23 -123.67(5) 3_566 . . . ?
Cl1B Ta2 Ta3 Cl13 -168.59(5) 3_566 . . . ?
Cl23 Ta2 Ta3 Cl13 -85.40(6) . . . . ?
Cl2C Ta2 Ta3 Cl13 98.49(7) . . . . ?
Cl12 Ta2 Ta3 Cl13 -0.01(5) . . . . ?
Cl2 Ta2 Ta3 Cl13 -83.09(6) . . . . ?
Ta1 Ta2 Ta3 Cl13 41.65(3) . . . . ?
Ta3 Ta2 Ta3 Cl13 96.51(4) 3_566 . . . ?
Ta1 Ta2 Ta3 Cl13 150.93(3) 3_566 . . . ?
Cl1B Ta2 Ta3 Cl1C -1.27(5) 3_566 . . 3_566 ?
Cl23 Ta2 Ta3 Cl1C 81.93(6) . . . 3_566 ?
Cl2C Ta2 Ta3 Cl1C -94.19(7) . . . 3_566 ?
Cl12 Ta2 Ta3 Cl1C 167.32(5) . . . 3_566 ?
Cl2 Ta2 Ta3 Cl1C 84.23(6) . . . 3_566 ?
Ta1 Ta2 Ta3 Cl1C -151.02(4) . . . 3_566 ?
Ta3 Ta2 Ta3 Cl1C -96.16(4) 3_566 . . 3_566 ?
Ta1 Ta2 Ta3 Cl1C -41.74(4) 3_566 . . 3_566 ?
Cl1B Ta2 Ta3 Cl2C 96.87(7) 3_566 . . 3_566 ?
Cl23 Ta2 Ta3 Cl2C -179.93(7) . . . 3_566 ?
Cl2C Ta2 Ta3 Cl2C 3.95(12) . . . 3_566 ?
Cl12 Ta2 Ta3 Cl2C -94.54(7) . . . 3_566 ?
Cl2 Ta2 Ta3 Cl2C -177.63(8) . . . 3_566 ?
Ta1 Ta2 Ta3 Cl2C -52.89(6) . . . 3_566 ?
Ta3 Ta2 Ta3 Cl2C 1.98(6) 3_566 . . 3_566 ?
Ta1 Ta2 Ta3 Cl2C 56.40(6) 3_566 . . 3_566 ?
Cl1B Ta2 Ta3 Cl3 -86.23(6) 3_566 . . . ?
Cl23 Ta2 Ta3 Cl3 -3.04(7) . . . . ?
Cl2C Ta2 Ta3 Cl3 -179.15(8) . . . . ?
Cl12 Ta2 Ta3 Cl3 82.35(6) . . . . ?
Cl2 Ta2 Ta3 Cl3 -0.73(7) . . . . ?
Ta1 Ta2 Ta3 Cl3 124.01(5) . . . . ?
Ta3 Ta2 Ta3 Cl3 178.88(5) 3_566 . . . ?
Ta1 Ta2 Ta3 Cl3 -126.71(5) 3_566 . . . ?
Cl1B Ta2 Ta3 Ta1 149.76(3) 3_566 . . . ?
Cl23 Ta2 Ta3 Ta1 -127.05(5) . . . . ?
Cl2C Ta2 Ta3 Ta1 56.84(6) . . . . ?
Cl12 Ta2 Ta3 Ta1 -41.66(4) . . . . ?
Cl2 Ta2 Ta3 Ta1 -124.74(5) . . . . ?
Ta3 Ta2 Ta3 Ta1 54.865(18) 3_566 . . . ?
Ta1 Ta2 Ta3 Ta1 109.284(17) 3_566 . . . ?
Cl1B Ta2 Ta3 Ta1 40.47(3) 3_566 . . 3_566 ?
Cl23 Ta2 Ta3 Ta1 123.67(5) . . . 3_566 ?
Cl2C Ta2 Ta3 Ta1 -52.45(6) . . . 3_566 ?
Cl12 Ta2 Ta3 Ta1 -150.94(4) . . . 3_566 ?
Cl2 Ta2 Ta3 Ta1 125.97(5) . . . 3_566 ?
Ta1 Ta2 Ta3 Ta1 -109.284(17) . . . 3_566 ?
Ta3 Ta2 Ta3 Ta1 -54.419(13) 3_566 . . 3_566 ?
Cl1B Ta2 Ta3 Ta2 94.89(4) 3_566 . . 3_566 ?
Cl23 Ta2 Ta3 Ta2 178.09(4) . . . 3_566 ?
Cl2C Ta2 Ta3 Ta2 1.97(6) . . . 3_566 ?
Cl12 Ta2 Ta3 Ta2 -96.52(4) . . . 3_566 ?
Cl2 Ta2 Ta3 Ta2 -179.61(5) . . . 3_566 ?
Ta1 Ta2 Ta3 Ta2 -54.865(18) . . . 3_566 ?
Ta3 Ta2 Ta3 Ta2 0.0 3_566 . . 3_566 ?
Ta1 Ta2 Ta3 Ta2 54.419(13) 3_566 . . 3_566 ?
Cl1B Ta1 Cl12 Ta2 -175.74(15) . . . . ?
Cl13 Ta1 Cl12 Ta2 -98.99(5) . . . . ?
Cl1C Ta1 Cl12 Ta2 98.94(4) . . . . ?
Cl1 Ta1 Cl12 Ta2 179.82(5) . . . . ?
Ta3 Ta1 Cl12 Ta2 -45.43(3) . . . . ?
Ta3 Ta1 Cl12 Ta2 45.40(4) 3_566 . . . ?
Ta2 Ta1 Cl12 Ta2 0.13(8) 3_566 . . . ?
Cl1B Ta2 Cl12 Ta1 -175.33(15) 3_566 . . . ?
Cl23 Ta2 Cl12 Ta1 98.92(4) . . . . ?
Cl2C Ta2 Cl12 Ta1 -98.92(4) . . . . ?
Cl2 Ta2 Cl12 Ta1 178.50(5) . . . . ?
Ta3 Ta2 Cl12 Ta1 45.38(3) . . . . ?
Ta3 Ta2 Cl12 Ta1 -45.27(3) 3_566 . . . ?
Ta1 Ta2 Cl12 Ta1 -0.13(8) 3_566 . . . ?
Cl1B Ta1 Cl13 Ta3 -98.25(4) . . . . ?
Cl12 Ta1 Cl13 Ta3 99.22(4) . . . . ?
Cl1C Ta1 Cl13 Ta3 -179.18(14) . . . . ?
Cl1 Ta1 Cl13 Ta3 -178.90(4) . . . . ?
Ta2 Ta1 Cl13 Ta3 45.51(3) . . . . ?
Ta3 Ta1 Cl13 Ta3 -0.15(7) 3_566 . . . ?
Ta2 Ta1 Cl13 Ta3 -45.35(3) 3_566 . . . ?
Cl23 Ta3 Cl13 Ta1 -99.17(4) . . . . ?
Cl1C Ta3 Cl13 Ta1 -179.50(14) 3_566 . . . ?
Cl2C Ta3 Cl13 Ta1 98.66(4) 3_566 . . . ?
Cl3 Ta3 Cl13 Ta1 -179.52(5) . . . . ?
Ta2 Ta3 Cl13 Ta1 -45.42(3) . . . . ?
Ta1 Ta3 Cl13 Ta1 0.15(7) 3_566 . . . ?
Ta2 Ta3 Cl13 Ta1 45.35(3) 3_566 . . . ?
Cl13 Ta3 Cl23 Ta2 97.65(4) . . . . ?
Cl1C Ta3 Cl23 Ta2 -99.79(5) 3_566 . . . ?
Cl2C Ta3 Cl23 Ta2 179.87(14) 3_566 . . . ?
Cl3 Ta3 Cl23 Ta2 177.80(5) . . . . ?
Ta1 Ta3 Cl23 Ta2 44.15(3) . . . . ?
Ta1 Ta3 Cl23 Ta2 -46.52(3) 3_566 . . . ?
Ta2 Ta3 Cl23 Ta2 -3.26(8) 3_566 . . . ?
Cl1B Ta2 Cl23 Ta3 99.67(4) 3_566 . . . ?
Cl2C Ta2 Cl23 Ta3 172.50(15) . . . . ?
Cl12 Ta2 Cl23 Ta3 -97.82(4) . . . . ?
Cl2 Ta2 Cl23 Ta3 -178.30(5) . . . . ?
Ta1 Ta2 Cl23 Ta3 -44.17(3) . . . . ?
Ta3 Ta2 Cl23 Ta3 3.23(8) 3_566 . . . ?
Ta1 Ta2 Cl23 Ta3 46.39(3) 3_566 . . . ?
Cl13 Ta1 Cl1B Ta2 100.12(5) . . . 3_566 ?
Cl12 Ta1 Cl1B Ta2 177.01(15) . . . 3_566 ?
Cl1C Ta1 Cl1B Ta2 -97.77(5) . . . 3_566 ?
Cl1 Ta1 Cl1B Ta2 -178.53(5) . . . 3_566 ?
Ta2 Ta1 Cl1B Ta2 2.85(7) . . . 3_566 ?
Ta3 Ta1 Cl1B Ta2 46.54(3) . . . 3_566 ?
Ta3 Ta1 Cl1B Ta2 -44.13(3) 3_566 . . 3_566 ?
Cl1B Ta1 Cl1C Ta3 98.70(4) . . . 3_566 ?
Cl13 Ta1 Cl1C Ta3 179.29(14) . . . 3_566 ?
Cl12 Ta1 Cl1C Ta3 -99.18(4) . . . 3_566 ?
Cl1 Ta1 Cl1C Ta3 179.02(5) . . . 3_566 ?
Ta2 Ta1 Cl1C Ta3 -45.42(3) . . . 3_566 ?
Ta3 Ta1 Cl1C Ta3 0.43(8) . . . 3_566 ?
Ta2 Ta1 Cl1C Ta3 45.40(3) 3_566 . . 3_566 ?
Cl1B Ta2 Cl2C Ta3 -98.93(4) 3_566 . . 3_566 ?
Cl23 Ta2 Cl2C Ta3 -172.16(15) . . . 3_566 ?
Cl12 Ta2 Cl2C Ta3 98.13(4) . . . 3_566 ?
Cl2 Ta2 Cl2C Ta3 178.72(5) . . . 3_566 ?
Ta1 Ta2 Cl2C Ta3 44.50(3) . . . 3_566 ?
Ta3 Ta2 Cl2C Ta3 -2.44(7) . . . 3_566 ?
Ta1 Ta2 Cl2C Ta3 -46.04(3) 3_566 . . 3_566 ?
Cl6A Ta4 Ta5 Cl45 -80.98(6) 3_666 . . . ?
Cl46 Ta4 Ta5 Cl45 85.92(6) . . . . ?
Cl5A Ta4 Ta5 Cl45 -179.50(8) 3_666 . . . ?
Cl4 Ta4 Ta5 Cl45 3.84(7) . . . . ?
Ta5 Ta4 Ta5 Cl45 -177.44(5) 3_666 . . . ?
Ta6 Ta4 Ta5 Cl45 -122.76(5) 3_666 . . . ?
Ta6 Ta4 Ta5 Cl45 127.76(5) . . . . ?
Cl45 Ta4 Ta5 Cl5A 175.35(8) . . . . ?
Cl6A Ta4 Ta5 Cl5A 94.38(7) 3_666 . . . ?
Cl46 Ta4 Ta5 Cl5A -98.73(7) . . . . ?
Cl5A Ta4 Ta5 Cl5A -4.15(12) 3_666 . . . ?
Cl4 Ta4 Ta5 Cl5A 179.19(8) . . . . ?
Ta5 Ta4 Ta5 Cl5A -2.08(6) 3_666 . . . ?
Ta6 Ta4 Ta5 Cl5A 52.59(6) 3_666 . . . ?
Ta6 Ta4 Ta5 Cl5A -56.89(7) . . . . ?
Cl45 Ta4 Ta5 Cl56 -85.87(6) . . . . ?
Cl6A Ta4 Ta5 Cl56 -166.84(5) 3_666 . . . ?
Cl46 Ta4 Ta5 Cl56 0.05(5) . . . . ?
Cl5A Ta4 Ta5 Cl56 94.64(7) 3_666 . . . ?
Cl4 Ta4 Ta5 Cl56 -82.03(7) . . . . ?
Ta5 Ta4 Ta5 Cl56 96.70(4) 3_666 . . . ?
Ta6 Ta4 Ta5 Cl56 151.37(4) 3_666 . . . ?
Ta6 Ta4 Ta5 Cl56 41.89(4) . . . . ?
Cl45 Ta4 Ta5 Cl5C 81.14(6) . . . . ?
Cl6A Ta4 Ta5 Cl5C 0.17(5) 3_666 . . . ?
Cl46 Ta4 Ta5 Cl5C 167.06(5) . . . . ?
Cl5A Ta4 Ta5 Cl5C -98.36(7) 3_666 . . . ?
Cl4 Ta4 Ta5 Cl5C 84.98(7) . . . . ?
Ta5 Ta4 Ta5 Cl5C -96.29(4) 3_666 . . . ?
Ta6 Ta4 Ta5 Cl5C -41.62(4) 3_666 . . . ?
Ta6 Ta4 Ta5 Cl5C -151.10(4) . . . . ?
Cl45 Ta4 Ta5 Cl5 -5.74(7) . . . . ?
Cl6A Ta4 Ta5 Cl5 -86.71(7) 3_666 . . . ?
Cl46 Ta4 Ta5 Cl5 80.18(7) . . . . ?
Cl5A Ta4 Ta5 Cl5 174.77(8) 3_666 . . . ?
Cl4 Ta4 Ta5 Cl5 -1.90(8) . . . . ?
Ta5 Ta4 Ta5 Cl5 176.83(6) 3_666 . . . ?
Ta6 Ta4 Ta5 Cl5 -128.50(6) 3_666 . . . ?
Ta6 Ta4 Ta5 Cl5 122.02(6) . . . . ?
Cl45 Ta4 Ta5 Ta6 -127.76(5) . . . . ?
Cl6A Ta4 Ta5 Ta6 151.27(4) 3_666 . . . ?
Cl46 Ta4 Ta5 Ta6 -41.84(4) . . . . ?
Cl5A Ta4 Ta5 Ta6 52.75(7) 3_666 . . . ?
Cl4 Ta4 Ta5 Ta6 -123.92(6) . . . . ?
Ta5 Ta4 Ta5 Ta6 54.81(2) 3_666 . . . ?
Ta6 Ta4 Ta5 Ta6 109.48(3) 3_666 . . . ?
Cl45 Ta4 Ta5 Ta4 177.44(5) . . . 3_666 ?
Cl6A Ta4 Ta5 Ta4 96.46(4) 3_666 . . 3_666 ?
Cl46 Ta4 Ta5 Ta4 -96.65(4) . . . 3_666 ?
Cl5A Ta4 Ta5 Ta4 -2.06(6) 3_666 . . 3_666 ?
Cl4 Ta4 Ta5 Ta4 -178.73(6) . . . 3_666 ?
Ta5 Ta4 Ta5 Ta4 0.0 3_666 . . 3_666 ?
Ta6 Ta4 Ta5 Ta4 54.672(17) 3_666 . . 3_666 ?
Ta6 Ta4 Ta5 Ta4 -54.81(2) . . . 3_666 ?
Cl45 Ta4 Ta5 Ta6 122.76(5) . . . 3_666 ?
Cl6A Ta4 Ta5 Ta6 41.79(4) 3_666 . . 3_666 ?
Cl46 Ta4 Ta5 Ta6 -151.32(4) . . . 3_666 ?
Cl5A Ta4 Ta5 Ta6 -56.74(6) 3_666 . . 3_666 ?
Cl4 Ta4 Ta5 Ta6 126.60(6) . . . 3_666 ?
Ta5 Ta4 Ta5 Ta6 -54.672(17) 3_666 . . 3_666 ?
Ta6 Ta4 Ta5 Ta6 -109.48(3) . . . 3_666 ?
Cl45 Ta5 Ta6 Cl56 84.59(6) . . . . ?
Cl5A Ta5 Ta6 Cl56 -84.99(6) . . . . ?
Cl5C Ta5 Ta6 Cl56 179.54(8) . . . . ?
Cl5 Ta5 Ta6 Cl56 -1.31(7) . . . . ?
Ta4 Ta5 Ta6 Cl56 -125.77(5) 3_666 . . . ?
Ta4 Ta5 Ta6 Cl56 124.71(5) . . . . ?
Ta6 Ta5 Ta6 Cl56 179.44(5) 3_666 . . . ?
Cl45 Ta5 Ta6 Cl46 1.71(5) . . . . ?
Cl5A Ta5 Ta6 Cl46 -167.88(5) . . . . ?
Cl56 Ta5 Ta6 Cl46 -82.88(6) . . . . ?
Cl5C Ta5 Ta6 Cl46 96.66(7) . . . . ?
Cl5 Ta5 Ta6 Cl46 -84.20(7) . . . . ?
Ta4 Ta5 Ta6 Cl46 151.35(4) 3_666 . . . ?
Ta4 Ta5 Ta6 Cl46 41.83(4) . . . . ?
Ta6 Ta5 Ta6 Cl46 96.55(4) 3_666 . . . ?
Cl45 Ta5 Ta6 Cl6A 169.10(5) . . . . ?
Cl5A Ta5 Ta6 Cl6A -0.49(5) . . . . ?
Cl56 Ta5 Ta6 Cl6A 84.51(6) . . . . ?
Cl5C Ta5 Ta6 Cl6A -95.95(7) . . . . ?
Cl5 Ta5 Ta6 Cl6A 83.19(7) . . . . ?
Ta4 Ta5 Ta6 Cl6A -41.27(4) 3_666 . . . ?
Ta4 Ta5 Ta6 Cl6A -150.78(4) . . . . ?
Ta6 Ta5 Ta6 Cl6A -96.06(4) 3_666 . . . ?
Cl45 Ta5 Ta6 Cl5C -94.74(7) . . . 3_666 ?
Cl5A Ta5 Ta6 Cl5C 95.68(7) . . . 3_666 ?
Cl56 Ta5 Ta6 Cl5C -179.33(8) . . . 3_666 ?
Cl5C Ta5 Ta6 Cl5C 0.21(13) . . . 3_666 ?
Cl5 Ta5 Ta6 Cl5C 179.36(8) . . . 3_666 ?
Ta4 Ta5 Ta6 Cl5C 54.90(6) 3_666 . . 3_666 ?
Ta4 Ta5 Ta6 Cl5C -54.62(7) . . . 3_666 ?
Ta6 Ta5 Ta6 Cl5C 0.10(6) 3_666 . . 3_666 ?
Cl45 Ta5 Ta6 Cl6 84.83(7) . . . . ?
Cl5A Ta5 Ta6 Cl6 -84.76(7) . . . . ?
Cl56 Ta5 Ta6 Cl6 0.24(7) . . . . ?
Cl5C Ta5 Ta6 Cl6 179.78(8) . . . . ?
Cl5 Ta5 Ta6 Cl6 -1.08(8) . . . . ?
Ta4 Ta5 Ta6 Cl6 -125.54(6) 3_666 . . . ?
Ta4 Ta5 Ta6 Cl6 124.95(6) . . . . ?
Ta6 Ta5 Ta6 Cl6 179.67(5) 3_666 . . . ?
Cl45 Ta5 Ta6 Ta4 -149.63(4) . . . 3_666 ?
Cl5A Ta5 Ta6 Ta4 40.78(4) . . . 3_666 ?
Cl56 Ta5 Ta6 Ta4 125.77(5) . . . 3_666 ?
Cl5C Ta5 Ta6 Ta4 -54.69(6) . . . 3_666 ?
Cl5 Ta5 Ta6 Ta4 124.46(6) . . . 3_666 ?
Ta4 Ta5 Ta6 Ta4 -109.51(2) . . . 3_666 ?
Ta6 Ta5 Ta6 Ta4 -54.792(14) 3_666 . . 3_666 ?
Cl45 Ta5 Ta6 Ta5 -94.84(4) . . . 3_666 ?
Cl5A Ta5 Ta6 Ta5 95.57(4) . . . 3_666 ?
Cl56 Ta5 Ta6 Ta5 -179.44(5) . . . 3_666 ?
Cl5C Ta5 Ta6 Ta5 0.11(6) . . . 3_666 ?
Cl5 Ta5 Ta6 Ta5 179.25(5) . . . 3_666 ?
Ta4 Ta5 Ta6 Ta5 54.792(14) 3_666 . . 3_666 ?
Ta4 Ta5 Ta6 Ta5 -54.721(16) . . . 3_666 ?
Ta6 Ta5 Ta6 Ta5 0.0 3_666 . . 3_666 ?
Cl45 Ta5 Ta6 Ta4 -40.12(4) . . . . ?
Cl5A Ta5 Ta6 Ta4 150.29(4) . . . . ?
Cl56 Ta5 Ta6 Ta4 -124.71(5) . . . . ?
Cl5C Ta5 Ta6 Ta4 54.83(6) . . . . ?
Cl5 Ta5 Ta6 Ta4 -126.03(6) . . . . ?
Ta4 Ta5 Ta6 Ta4 109.51(2) 3_666 . . . ?
Ta6 Ta5 Ta6 Ta4 54.721(16) 3_666 . . . ?
Cl45 Ta4 Ta6 Cl56 -2.07(5) . . . . ?
Cl6A Ta4 Ta6 Cl56 -96.15(7) 3_666 . . . ?
Cl46 Ta4 Ta6 Cl56 82.64(6) . . . . ?
Cl5A Ta4 Ta6 Cl56 166.16(5) 3_666 . . . ?
Cl4 Ta4 Ta6 Cl56 84.47(6) . . . . ?
Ta5 Ta4 Ta6 Cl56 -151.48(4) 3_666 . . . ?
Ta6 Ta4 Ta6 Cl56 -96.86(4) 3_666 . . . ?
Ta5 Ta4 Ta6 Cl56 -42.11(4) . . . . ?
Cl45 Ta4 Ta6 Cl46 -84.71(6) . . . . ?
Cl6A Ta4 Ta6 Cl46 -178.79(7) 3_666 . . . ?
Cl5A Ta4 Ta6 Cl46 83.52(6) 3_666 . . . ?
Cl4 Ta4 Ta6 Cl46 1.83(7) . . . . ?
Ta5 Ta4 Ta6 Cl46 125.88(5) 3_666 . . . ?
Ta6 Ta4 Ta6 Cl46 -179.50(4) 3_666 . . . ?
Ta5 Ta4 Ta6 Cl46 -124.75(5) . . . . ?
Cl45 Ta4 Ta6 Cl6A 95.49(7) . . . . ?
Cl6A Ta4 Ta6 Cl6A 1.42(12) 3_666 . . . ?
Cl46 Ta4 Ta6 Cl6A -179.79(7) . . . . ?
Cl5A Ta4 Ta6 Cl6A -96.27(7) 3_666 . . . ?
Cl4 Ta4 Ta6 Cl6A -177.96(8) . . . . ?
Ta5 Ta4 Ta6 Cl6A -53.91(6) 3_666 . . . ?
Ta6 Ta4 Ta6 Cl6A 0.71(6) 3_666 . . . ?
Ta5 Ta4 Ta6 Cl6A 55.46(6) . . . . ?
Cl45 Ta4 Ta6 Cl5C -168.81(5) . . . 3_666 ?
Cl6A Ta4 Ta6 Cl5C 97.11(7) 3_666 . . 3_666 ?
Cl46 Ta4 Ta6 Cl5C -84.10(6) . . . 3_666 ?
Cl5A Ta4 Ta6 Cl5C -0.58(5) 3_666 . . 3_666 ?
Cl4 Ta4 Ta6 Cl5C -82.27(6) . . . 3_666 ?
Ta5 Ta4 Ta6 Cl5C 41.78(4) 3_666 . . 3_666 ?
Ta6 Ta4 Ta6 Cl5C 96.40(4) 3_666 . . 3_666 ?
Ta5 Ta4 Ta6 Cl5C 151.15(4) . . . 3_666 ?
Cl45 Ta4 Ta6 Cl6 -84.17(6) . . . . ?
Cl6A Ta4 Ta6 Cl6 -178.24(8) 3_666 . . . ?
Cl46 Ta4 Ta6 Cl6 0.55(7) . . . . ?
Cl5A Ta4 Ta6 Cl6 84.07(6) 3_666 . . . ?
Cl4 Ta4 Ta6 Cl6 2.38(7) . . . . ?
Ta5 Ta4 Ta6 Cl6 126.43(5) 3_666 . . . ?
Ta6 Ta4 Ta6 Cl6 -178.95(5) 3_666 . . . ?
Ta5 Ta4 Ta6 Cl6 -124.20(5) . . . . ?
Cl45 Ta4 Ta6 Ta5 40.03(4) . . . . ?
Cl6A Ta4 Ta6 Ta5 -54.04(6) 3_666 . . . ?
Cl46 Ta4 Ta6 Ta5 124.75(4) . . . . ?
Cl5A Ta4 Ta6 Ta5 -151.73(4) 3_666 . . . ?
Cl4 Ta4 Ta6 Ta5 126.58(5) . . . . ?
Ta5 Ta4 Ta6 Ta5 -109.371(17) 3_666 . . . ?
Ta6 Ta4 Ta6 Ta5 -54.750(10) 3_666 . . . ?
Cl45 Ta4 Ta6 Ta4 94.78(4) . . . 3_666 ?
Cl6A Ta4 Ta6 Ta4 0.71(6) 3_666 . . 3_666 ?
Cl46 Ta4 Ta6 Ta4 179.50(4) . . . 3_666 ?
Cl5A Ta4 Ta6 Ta4 -96.98(4) 3_666 . . 3_666 ?
Cl4 Ta4 Ta6 Ta4 -178.67(5) . . . 3_666 ?
Ta5 Ta4 Ta6 Ta4 -54.620(14) 3_666 . . 3_666 ?
Ta6 Ta4 Ta6 Ta4 0.0 3_666 . . 3_666 ?
Ta5 Ta4 Ta6 Ta4 54.750(10) . . . 3_666 ?
Cl45 Ta4 Ta6 Ta5 149.40(4) . . . 3_666 ?
Cl6A Ta4 Ta6 Ta5 55.33(6) 3_666 . . 3_666 ?
Cl46 Ta4 Ta6 Ta5 -125.88(5) . . . 3_666 ?
Cl5A Ta4 Ta6 Ta5 -42.36(4) 3_666 . . 3_666 ?
Cl4 Ta4 Ta6 Ta5 -124.05(5) . . . 3_666 ?
Ta6 Ta4 Ta6 Ta5 54.620(14) 3_666 . . 3_666 ?
Ta5 Ta4 Ta6 Ta5 109.371(17) . . . 3_666 ?
Cl5A Ta5 Cl45 Ta4 -171.24(15) . . . . ?
Cl56 Ta5 Cl45 Ta4 97.32(4) . . . . ?
Cl5C Ta5 Cl45 Ta4 -100.31(4) . . . . ?
Cl5 Ta5 Cl45 Ta4 175.94(5) . . . . ?
Ta6 Ta5 Cl45 Ta4 43.78(3) . . . . ?
Ta4 Ta5 Cl45 Ta4 -4.36(8) 3_666 . . . ?
Ta6 Ta5 Cl45 Ta4 -46.95(3) 3_666 . . . ?
Cl6A Ta4 Cl45 Ta5 100.27(5) 3_666 . . . ?
Cl46 Ta4 Cl45 Ta5 -97.09(5) . . . . ?
Cl5A Ta4 Cl45 Ta5 179.01(15) 3_666 . . . ?
Cl4 Ta4 Cl45 Ta5 -177.31(5) . . . . ?
Ta5 Ta4 Cl45 Ta5 4.32(8) 3_666 . . . ?
Ta6 Ta4 Cl45 Ta5 46.97(3) 3_666 . . . ?
Ta6 Ta4 Cl45 Ta5 -43.56(4) . . . . ?
Cl45 Ta4 Cl46 Ta6 99.12(5) . . . . ?
Cl6A Ta4 Cl46 Ta6 177.64(14) 3_666 . . . ?
Cl5A Ta4 Cl46 Ta6 -98.25(5) 3_666 . . . ?
Cl4 Ta4 Cl46 Ta6 -178.67(5) . . . . ?
Ta5 Ta4 Cl46 Ta6 -44.96(3) 3_666 . . . ?
Ta6 Ta4 Cl46 Ta6 0.85(8) 3_666 . . . ?
Ta5 Ta4 Cl46 Ta6 45.55(3) . . . . ?
Cl56 Ta6 Cl46 Ta4 -99.36(5) . . . . ?
Cl6A Ta6 Cl46 Ta4 179.60(14) . . . . ?
Cl5C Ta6 Cl46 Ta4 98.49(4) 3_666 . . . ?
Cl6 Ta6 Cl46 Ta4 -179.61(5) . . . . ?
Ta5 Ta6 Cl46 Ta4 -45.73(3) . . . . ?
Ta4 Ta6 Cl46 Ta4 -0.86(8) 3_666 . . . ?
Ta5 Ta6 Cl46 Ta4 44.88(3) 3_666 . . . ?
Cl46 Ta6 Cl56 Ta5 99.02(5) . . . . ?
Cl6A Ta6 Cl56 Ta5 -98.52(5) . . . . ?
Cl5C Ta6 Cl56 Ta5 178.74(15) 3_666 . . . ?
Cl6 Ta6 Cl56 Ta5 -179.83(5) . . . . ?
Ta4 Ta6 Cl56 Ta5 -45.07(4) 3_666 . . . ?
Ta5 Ta6 Cl56 Ta5 0.96(8) 3_666 . . . ?
Ta4 Ta6 Cl56 Ta5 45.77(3) . . . . ?
Cl45 Ta5 Cl56 Ta6 -99.45(4) . . . . ?
Cl5A Ta5 Cl56 Ta6 98.75(5) . . . . ?
Cl5C Ta5 Cl56 Ta6 -179.12(15) . . . . ?
Cl5 Ta5 Cl56 Ta6 179.02(5) . . . . ?
Ta4 Ta5 Cl56 Ta6 45.09(3) 3_666 . . . ?
Ta4 Ta5 Cl56 Ta6 -45.79(3) . . . . ?
Ta6 Ta5 Cl56 Ta6 -0.96(8) 3_666 . . . ?
Cl45 Ta5 Cl5C Ta6 98.43(4) . . . 3_666 ?
Cl5A Ta5 Cl5C Ta6 -98.77(5) . . . 3_666 ?
Cl56 Ta5 Cl5C Ta6 178.66(15) . . . 3_666 ?
Cl5 Ta5 Cl5C Ta6 -179.50(5) . . . 3_666 ?
Ta6 Ta5 Cl5C Ta6 -0.13(8) . . . 3_666 ?
Ta4 Ta5 Cl5C Ta6 -45.50(3) 3_666 . . 3_666 ?
Ta4 Ta5 Cl5C Ta6 45.36(3) . . . 3_666 ?
Cl45 Ta5 Cl5A Ta4 170.49(15) . . . 3_666 ?
Cl56 Ta5 Cl5A Ta4 -98.07(4) . . . 3_666 ?
Cl5C Ta5 Cl5A Ta4 99.67(4) . . . 3_666 ?
Cl5 Ta5 Cl5A Ta4 -176.65(5) . . . 3_666 ?
Ta6 Ta5 Cl5A Ta4 -44.49(3) . . . 3_666 ?
Ta4 Ta5 Cl5A Ta4 2.58(8) . . . 3_666 ?
Ta6 Ta5 Cl5A Ta4 46.29(3) 3_666 . . 3_666 ?
Cl56 Ta6 Cl6A Ta4 98.88(4) . . . 3_666 ?
Cl46 Ta6 Cl6A Ta4 179.66(14) . . . 3_666 ?
Cl5C Ta6 Cl6A Ta4 -99.13(4) 3_666 . . 3_666 ?
Cl6 Ta6 Cl6A Ta4 178.88(5) . . . 3_666 ?
Ta5 Ta6 Cl6A Ta4 45.06(3) . . . 3_666 ?
Ta5 Ta6 Cl6A Ta4 -45.56(3) 3_666 . . 3_666 ?
Ta4 Ta6 Cl6A Ta4 -0.88(7) . . . 3_666 ?
C8 N1 C1 C2 57.6(7) . . . . ?
C16 N1 C1 C2 -60.6(7) . . . . ?
C12 N1 C1 C2 178.4(5) . . . . ?
N1 C1 C2 C3 90.0(8) . . . . ?
N1 C1 C2 C7 -93.6(8) . . . . ?
C7 C2 C3 C4 3.1(11) . . . . ?
C1 C2 C3 C4 179.5(7) . . . . ?
C2 C3 C4 C5 -0.4(12) . . . . ?
C3 C4 C5 C6 -1.5(12) . . . . ?
C4 C5 C6 C7 0.7(12) . . . . ?
C5 C6 C7 C2 2.1(12) . . . . ?
C3 C2 C7 C6 -4.0(11) . . . . ?
C1 C2 C7 C6 179.6(7) . . . . ?
C16 N1 C8 C9 -176(2) . . . . ?
C12 N1 C8 C9 -55(2) . . . . ?
C1 N1 C8 C9 65(2) . . . . ?
N1 C8 C9 C10 174.9(18) . . . . ?
C8 C9 C10 C11 67(3) . . . . ?
C8 N1 C12 C13 -172.5(6) . . . . ?
C16 N1 C12 C13 -53.8(7) . . . . ?
C1 N1 C12 C13 65.6(7) . . . . ?
N1 C12 C13 C14 162.0(6) . . . . ?
C12 C13 C14 C15 -173.7(7) . . . . ?
C8 N1 C16 C17 62.6(9) . . . . ?
C12 N1 C16 C17 -57.9(9) . . . . ?
C1 N1 C16 C17 -176.3(8) . . . . ?
N1 C16 C17 C18 174.5(11) . . . . ?
C16 C17 C18 C19 -150(2) . . . . ?
C36 N2 C21 C22 -74.2(9) . . . . ?
C32 N2 C21 C22 163.5(7) . . . . ?
C28 N2 C21 C22 49.2(9) . . . . ?
N2 C21 C22 C23 83.4(9) . . . . ?
N2 C21 C22 C27 -96.0(9) . . . . ?
C27 C22 C23 C24 4.4(10) . . . . ?
C21 C22 C23 C24 -174.9(7) . . . . ?
C22 C23 C24 C25 -3.1(11) . . . . ?
C23 C24 C25 C26 0.3(12) . . . . ?
C24 C25 C26 C27 0.9(12) . . . . ?
C25 C26 C27 C22 0.6(12) . . . . ?
C23 C22 C27 C26 -3.3(10) . . . . ?
C21 C22 C27 C26 176.1(7) . . . . ?
C36 N2 C28 C29 37.7(9) . . . . ?
C32 N2 C28 C29 159.4(6) . . . . ?
C21 N2 C28 C29 -83.8(7) . . . . ?
N2 C28 C29 C30 171.5(6) . . . . ?
C28 C29 C30 C31 179.2(7) . . . . ?
C36 N2 C32 C33 -62.3(9) . . . . ?
C28 N2 C32 C33 175.6(7) . . . . ?
C21 N2 C32 C33 58.5(9) . . . . ?
N2 C32 C33 C34 171.6(7) . . . . ?
C32 C33 C34 C35 173.8(9) . . . . ?
C32 N2 C36 C37 -50.1(8) . . . . ?
C28 N2 C36 C37 67.6(8) . . . . ?
C21 N2 C36 C37 -170.8(7) . . . . ?
N2 C36 C37 C38 172.7(9) . . . . ?
C36 C37 C38 C39 -173.9(11) . . . . ?
C52 N3 C41 C42 -172.9(5) . . . . ?
C48 N3 C41 C42 67.4(7) . . . . ?
C56 N3 C41 C42 -56.4(7) . . . . ?
N3 C41 C42 C43 88.4(7) . . . . ?
N3 C41 C42 C47 -95.3(7) . . . . ?
C47 C42 C43 C44 3.8(10) . . . . ?
C41 C42 C43 C44 -179.8(6) . . . . ?
C42 C43 C44 C45 -1.8(11) . . . . ?
C43 C44 C45 C46 -1.0(12) . . . . ?
C44 C45 C46 C47 1.6(11) . . . . ?
C45 C46 C47 C42 0.5(11) . . . . ?
C43 C42 C47 C46 -3.2(10) . . . . ?
C41 C42 C47 C46 -179.6(6) . . . . ?
C52 N3 C48 C49 158.1(5) . . . . ?
C41 N3 C48 C49 -82.8(7) . . . . ?
C56 N3 C48 C49 38.6(7) . . . . ?
N3 C48 C49 C50 160.5(6) . . . . ?
C48 C49 C50 C51 -177.0(6) . . . . ?
C48 N3 C52 C53 62.8(7) . . . . ?
C41 N3 C52 C53 -58.4(7) . . . . ?
C56 N3 C52 C53 -175.0(5) . . . . ?
N3 C52 C53 C54 -175.9(6) . . . . ?
C52 C53 C54 C55 -174.9(6) . . . . ?
C52 N3 C56 C57 -58.4(7) . . . . ?
C48 N3 C56 C57 61.8(7) . . . . ?
C41 N3 C56 C57 -174.9(5) . . . . ?
N3 C56 C57 C58 -168.0(5) . . . . ?
C56 C57 C58 C59 177.2(6) . . . . ?
C68 N4 C61 C62 69.3(7) . . . . ?
C76 N4 C61 C62 -56.1(7) . . . . ?
C72 N4 C61 C62 -170.6(6) . . . . ?
N4 C61 C62 C67 -82.4(7) . . . . ?
N4 C61 C62 C63 100.1(7) . . . . ?
C67 C62 C63 C64 2.0(10) . . . . ?
C61 C62 C63 C64 179.5(6) . . . . ?
C62 C63 C64 C65 0.3(11) . . . . ?
C63 C64 C65 C66 -2.0(12) . . . . ?
C64 C65 C66 C67 1.4(12) . . . . ?
C63 C62 C67 C66 -2.6(10) . . . . ?
C61 C62 C67 C66 179.9(6) . . . . ?
C65 C66 C67 C62 0.9(11) . . . . ?
C76 N4 C68 C69 -66.6(6) . . . . ?
C72 N4 C68 C69 51.6(7) . . . . ?
C61 N4 C68 C69 168.6(5) . . . . ?
N4 C68 C69 C70 164.1(5) . . . . ?
C68 C69 C70 C71 172.9(6) . . . . ?
C68 N4 C72 C73 61.1(7) . . . . ?
C76 N4 C72 C73 -177.0(5) . . . . ?
C61 N4 C72 C73 -59.0(7) . . . . ?
N4 C72 C73 C74 -158.8(5) . . . . ?
C72 C73 C74 C75 -177.2(6) . . . . ?
C68 N4 C76 C77 -36.3(7) . . . . ?
C72 N4 C76 C77 -157.3(5) . . . . ?
C61 N4 C76 C77 88.4(7) . . . . ?
N4 C76 C77 C78 -175.5(5) . . . . ?
C76 C77 C78 C79 74.7(8) . . . . ?
Cl97 C97 C98 Cl98 62.3(13) . . . . ?
C81 C82 C83 C84 0.0 . . . . ?
C82 C83 C84 C85 0.0 . . . . ?
C83 C84 C85 C86 0.0 . . . . ?
C84 C85 C86 C81 0.0 . . . . ?
C85 C86 C81 C82 0.0 . . . . ?
C85 C86 C81 C87 -180.0 . . . . ?
C83 C82 C81 C86 0.0 . . . . ?
C83 C82 C81 C87 180.0 . . . . ?
Cl91 C91 C92 Cl92 -178.5(13) . . . . ?
Cl89 C89 C90 Cl90 -65(3) . . . . ?
Cl93 C93 C94 Cl94 -49(7) . . . . ?
Cl95 C95 C96 Cl96 50(2) . . . . ?
